data_7134293
loop_
_publ_author_name
'Kern, Ralf H.'
'Schmiedel, Paul L.'
'Schubert, Hartmut'
'Wesemann, Lars'

_publ_section_title
;
 Heterocycles in reactions with boradigermaallyl.
;
_journal_issue 25
_journal_name_full 'Chemical communications (Cambridge, England)'
_journal_page_first 4844
_journal_page_last 4847
_journal_paper_doi 10.1039/d5cc00639b
_journal_volume 61
_journal_year 2025
_chemical_formula_sum 'C96 H126 B Cl Ge2 O2'
_chemical_formula_weight 1503.40
_space_group_crystal_system triclinic
_space_group_IT_number 2
_space_group_name_Hall '-P 1'
_space_group_name_H-M_alt 'P -1'
_atom_sites_solution_hydrogens geom
_audit_creation_method SHELXL-2019/3
_audit_update_record
;
2025-01-30 deposited with the CCDC.	2025-02-26 downloaded from the CCDC.
;
_cell_angle_alpha 106.8640(10)
_cell_angle_beta 90.2630(10)
_cell_angle_gamma 106.2950(10)
_cell_formula_units_Z 4
_cell_length_a 18.6730(4)
_cell_length_b 21.1109(4)
_cell_length_c 23.3610(5)
_cell_measurement_reflns_used 9462
_cell_measurement_temperature 100(2)
_cell_measurement_theta_max 29.14
_cell_measurement_theta_min 2.39
_cell_volume 8421.8(3)
_computing_cell_refinement 'Bruker SAINT'
_computing_data_collection 'Bruker APEX2'
_computing_data_reduction 'Bruker SAINT'
_computing_publication_material Platon,Wingx,Shelxle,DSR
_computing_structure_refinement 'SHELXL-2019/2 (Sheldrick, 2019)'
_computing_structure_solution 'SHELXT 2014/4 (Sheldrick, 2014)'
_diffrn_ambient_temperature 100(2)
_diffrn_measured_fraction_theta_full 0.999
_diffrn_measured_fraction_theta_max 0.995
_diffrn_measurement_device_type 'Bruker APEX-II CCD'
_diffrn_measurement_method '\f and \w scans'
_diffrn_radiation_type MoK\a
_diffrn_radiation_wavelength 0.71073
_diffrn_reflns_av_R_equivalents 0.0395
_diffrn_reflns_av_unetI/netI 0.0240
_diffrn_reflns_Laue_measured_fraction_full 0.999
_diffrn_reflns_Laue_measured_fraction_max 0.995
_diffrn_reflns_limit_h_max 25
_diffrn_reflns_limit_h_min -25
_diffrn_reflns_limit_k_max 28
_diffrn_reflns_limit_k_min -28
_diffrn_reflns_limit_l_max 32
_diffrn_reflns_limit_l_min -32
_diffrn_reflns_number 388583
_diffrn_reflns_point_group_measured_fraction_full 0.999
_diffrn_reflns_point_group_measured_fraction_max 0.995
_diffrn_reflns_theta_full 25.242
_diffrn_reflns_theta_max 29.182
_diffrn_reflns_theta_min 1.394
_exptl_absorpt_coefficient_mu 0.793
_exptl_absorpt_correction_T_max 0.7458
_exptl_absorpt_correction_T_min 0.6919
_exptl_absorpt_correction_type multi-scan
_exptl_absorpt_process_details 'SADABS V2012/1 (Bruker AXS Inc.)'
_exptl_crystal_colour colorless
_exptl_crystal_density_diffrn 1.186
_exptl_crystal_description prism
_exptl_crystal_F_000 3216
_exptl_crystal_size_max 0.31
_exptl_crystal_size_mid 0.28
_exptl_crystal_size_min 0.26
_refine_diff_density_max 1.389
_refine_diff_density_min -0.629
_refine_diff_density_rms 0.062
_refine_ls_extinction_method none
_refine_ls_goodness_of_fit_ref 1.045
_refine_ls_hydrogen_treatment constr
_refine_ls_matrix_type full
_refine_ls_number_parameters 1977
_refine_ls_number_reflns 45311
_refine_ls_number_restraints 399
_refine_ls_restrained_S_all 1.046
_refine_ls_R_factor_all 0.0506
_refine_ls_R_factor_gt 0.0379
_refine_ls_shift/su_max 0.004
_refine_ls_shift/su_mean 0.000
_refine_ls_structure_factor_coef Fsqd
_refine_ls_weighting_details 'w=1/[\s^2^(Fo^2^)+(0.0371P)^2^+9.9091P] where P=(Fo^2^+2Fc^2^)/3'
_refine_ls_weighting_scheme calc
_refine_ls_wR_factor_gt 0.0940
_refine_ls_wR_factor_ref 0.1011
_reflns_Friedel_coverage 0.000
_reflns_number_gt 37679
_reflns_number_total 45311
_reflns_threshold_expression 'I > 2\s(I)'
_cod_data_source_file d5cc00639b3.cif
_cod_data_source_block RK364_0m_a
_cod_depositor_comments 'Adding full bibliography for 7134290--7134293.cif.'
_cod_database_code 7134293
_shelx_shelxl_version_number 2019/3
_shelx_space_group_comment
;
The symmetry employed for this shelxl refinement is uniquely defined
by the following loop, which should always be used as a source of
symmetry information in preference to the above space-group names.
They are only intended as comments.
;

loop_
_space_group_symop_operation_xyz
'x, y, z'
'-x, -y, -z'

loop_
_atom_site_label
_atom_site_type_symbol
_atom_site_fract_x
_atom_site_fract_y
_atom_site_fract_z
_atom_site_U_iso_or_equiv
_atom_site_adp_type
_atom_site_occupancy
_atom_site_site_symmetry_order
_atom_site_calc_flag
_atom_site_refinement_flags_posn
_atom_site_refinement_flags_adp
_atom_site_refinement_flags_occupancy
_atom_site_disorder_assembly
_atom_site_disorder_group
Ge1 Ge 0.12910(2) 0.75242(2) 0.84588(2) 0.01132(4) Uani 1 1 d . . . . .
Cl2 Cl 0.11401(3) 0.93453(2) 0.99290(2) 0.02779(10) Uani 1 1 d . . . . .
Cl1 Cl 0.37147(3) 0.05331(2) 0.49589(2) 0.02873(10) Uani 1 1 d . . . . .
O4 O 0.14309(6) 0.83070(6) 0.90911(5) 0.0147(2) Uani 1 1 d . . . . .
O3 O 0.33796(7) 0.15412(6) 0.58014(5) 0.0171(2) Uani 1 1 d . . . . .
Ge4 Ge 0.34584(2) 0.23135(2) 0.64297(2) 0.01326(4) Uani 1 1 d . . . . .
O2 O 0.01693(7) 0.78920(6) 0.78343(5) 0.0150(2) Uani 1 1 d . . . . .
O1 O 0.45550(7) 0.19954(6) 0.70985(5) 0.0169(2) Uani 1 1 d . . . . .
C7 C -0.05477(9) 0.82325(8) 0.86247(7) 0.0133(3) Uani 1 1 d . . . . .
C8 C 0.23209(9) 0.67232(8) 0.79750(7) 0.0138(3) Uani 1 1 d . . . . .
C9 C 0.22111(9) 0.72376(8) 0.84845(7) 0.0128(3) Uani 1 1 d . . . . .
C10 C 0.14530(9) 0.79954(9) 0.78410(7) 0.0149(3) Uani 1 1 d . . . . .
C11 C 0.53726(10) 0.17080(9) 0.63776(7) 0.0159(3) Uani 1 1 d . . . . .
C12 C 0.03142(9) 0.79007(9) 0.96786(7) 0.0146(3) Uani 1 1 d . . . . .
H12 H 0.008729 0.809902 1.005002 0.018 Uiso 1 1 calc R U . . .
C13 C 0.03005(9) 0.69534(8) 0.85824(7) 0.0133(3) Uani 1 1 d . . . . .
H130 H 0.006562 0.653993 0.822892 0.016 Uiso 1 1 calc R U . . .
C14 C 0.24034(9) 0.30995(9) 0.68651(7) 0.0155(3) Uani 1 1 d . . . . .
C15 C 0.64489(9) 0.34891(9) 0.70713(7) 0.0153(3) Uani 1 1 d . . . . .
C16 C -0.14711(10) 0.60177(9) 0.77372(8) 0.0184(3) Uani 1 1 d . . . . .
C17 C -0.16751(9) 0.70385(8) 0.96656(7) 0.0129(3) Uani 1 1 d . . . . .
C18 C -0.01676(9) 0.89318(9) 0.79371(8) 0.0160(3) Uani 1 1 d . . . . .
C19 C 0.38583(10) 0.16458(9) 0.72248(7) 0.0167(3) Uani 1 1 d . . . . .
C20 C 0.08685(9) 0.82126(9) 0.76852(7) 0.0157(3) Uani 1 1 d . . . . .
C21 C 0.16933(9) 0.61645(8) 0.75602(7) 0.0146(3) Uani 1 1 d . . . . .
C22 C 0.66114(10) 0.32169(9) 0.75251(8) 0.0164(3) Uani 1 1 d . . . . .
C23 C 0.62230(9) 0.29457(8) 0.59323(7) 0.0139(3) Uani 1 1 d . . . . .
C24 C -0.24421(9) 0.68369(9) 0.97428(8) 0.0157(3) Uani 1 1 d . . . . .
H24 H -0.259406 0.686571 1.013482 0.019 Uiso 1 1 calc R U . . .
C25 C 0.60653(9) 0.40001(9) 0.72052(7) 0.0152(3) Uani 1 1 d . . . . .
C26 C 0.15396(10) 0.61539(9) 0.69652(8) 0.0176(3) Uani 1 1 d . . . . .
C27 C 0.25267(9) 0.25693(9) 0.63770(7) 0.0151(3) Uani 1 1 d . . . . .
C28 C -0.01970(9) 0.83613(8) 0.81324(7) 0.0142(3) Uani 1 1 d . . . . .
C29 C 0.32666(10) 0.18373(9) 0.70436(7) 0.0168(3) Uani 1 1 d . . . . .
C30 C 0.57884(10) 0.41682(9) 0.77656(8) 0.0169(3) Uani 1 1 d . . . . .
H30 H 0.551207 0.449492 0.784962 0.020 Uiso 1 1 calc R U . . .
C31 C 0.45273(10) 0.19868(9) 0.52610(7) 0.0161(3) Uani 1 1 d . . . . .
H31 H 0.478655 0.180252 0.490466 0.019 Uiso 1 1 calc R U . . .
C32 C 0.30433(10) 0.66803(9) 0.78626(8) 0.0174(3) Uani 1 1 d . . . . .
H32 H 0.311136 0.634030 0.751576 0.021 Uiso 1 1 calc R U . . .
C33 C 0.58307(11) 0.12921(9) 0.61347(8) 0.0205(3) Uani 1 1 d . . . . .
H33 H 0.612518 0.138033 0.582024 0.025 Uiso 1 1 calc R U . . .
C34 C 0.36733(10) 0.43951(9) 0.82353(8) 0.0170(3) Uani 1 1 d . . . . .
H34 H 0.382142 0.441911 0.863247 0.020 Uiso 1 1 calc R U . . .
C35 C 0.15384(10) 0.55282(9) 0.83545(8) 0.0170(3) Uani 1 1 d . . . . .
H35 H 0.169863 0.600680 0.864407 0.020 Uiso 1 1 calc R U . . .
C36 C 0.65168(10) 0.29008(8) 0.53683(7) 0.0152(3) Uani 1 1 d . . . . .
C37 C -0.14384(9) 0.70119(8) 0.90850(7) 0.0122(3) Uani 1 1 d . . . . .
C38 C 0.60068(10) 0.43987(9) 0.67639(8) 0.0167(3) Uani 1 1 d . . . . .
H38 H 0.588228 0.405875 0.635165 0.020 Uiso 1 1 calc R U . . .
C39 C 0.49820(9) 0.15630(8) 0.68500(7) 0.0154(3) Uani 1 1 d . . . . .
C40 C 0.44448(9) 0.29167(9) 0.63459(7) 0.0150(3) Uani 1 1 d . . . . .
H40 H 0.464863 0.333258 0.670437 0.018 Uiso 1 1 calc R U . . .
C41 C 0.28358(9) 0.76437(8) 0.89069(7) 0.0145(3) Uani 1 1 d . . . . .
C42 C 0.09433(10) 0.87520(9) 0.74379(8) 0.0186(3) Uani 1 1 d . . . . .
C43 C 0.30109(9) 0.37149(9) 0.72580(7) 0.0148(3) Uani 1 1 d . . . . .
C44 C 0.32131(9) 0.37655(9) 0.78535(8) 0.0160(3) Uani 1 1 d . . . . .
C45 C -0.18058(9) 0.65555(9) 0.79541(7) 0.0157(3) Uani 1 1 d . . . . .
C46 C 0.32751(9) 0.43059(9) 0.70574(8) 0.0160(3) Uani 1 1 d . . . . .
C47 C 0.37935(11) 0.11207(9) 0.74880(8) 0.0194(3) Uani 1 1 d . . . . .
C48 C 0.49783(10) 0.10182(9) 0.70754(8) 0.0176(3) Uani 1 1 d . . . . .
C49 C 0.24113(11) 0.70453(10) 0.98967(8) 0.0218(4) Uani 1 1 d . . . . .
H49 H 0.209917 0.680981 0.950296 0.026 Uiso 1 1 calc R U . . .
C50 C 0.57168(11) 0.18191(10) 0.37769(8) 0.0220(4) Uani 1 1 d . . . . .
H50 H 0.569539 0.137901 0.350619 0.026 Uiso 1 1 calc R U . . .
C51 C -0.27556(9) 0.65235(9) 0.86873(8) 0.0165(3) Uani 1 1 d . . . . .
H51 H -0.312253 0.633506 0.835199 0.020 Uiso 1 1 calc R U . . .
C52 C 0.30575(10) 0.88396(9) 0.96457(8) 0.0194(3) Uani 1 1 d . . . . .
C53 C -0.11704(9) 0.72498(9) 1.02333(7) 0.0143(3) Uani 1 1 d . . . . .
C54 C -0.09146(10) 0.92750(9) 0.87469(8) 0.0201(3) Uani 1 1 d . . . . .
H54 H -0.117047 0.958961 0.895775 0.024 Uiso 1 1 calc R U . . .
C55 C -0.05357(10) 0.93922(9) 0.82583(8) 0.0178(3) Uani 1 1 d . . . . .
H55 H -0.052836 0.978999 0.814306 0.021 Uiso 1 1 calc R U . . .
C56 C 0.60723(10) 0.26491(9) 0.47651(7) 0.0157(3) Uani 1 1 d . . . . .
C57 C -0.13709(10) 0.55721(9) 0.81258(8) 0.0185(3) Uani 1 1 d . . . . .
H57 H -0.112826 0.589017 0.852853 0.022 Uiso 1 1 calc R U . . .
C58 C -0.09225(10) 0.87013(9) 0.89302(8) 0.0177(3) Uani 1 1 d . . . . .
H58 H -0.118376 0.862763 0.926424 0.021 Uiso 1 1 calc R U . . .
C59 C 0.22584(10) 0.88056(10) 0.73984(8) 0.0206(3) Uani 1 1 d . . . . .
H59 H 0.273626 0.899365 0.727734 0.025 Uiso 1 1 calc R U . . .
C60 C 0.37199(10) 0.49210(9) 0.74576(8) 0.0170(3) Uani 1 1 d . . . . .
H60 H 0.389504 0.531435 0.732032 0.020 Uiso 1 1 calc R U . . .
C61 C 0.28965(10) 0.31802(9) 0.81177(8) 0.0186(3) Uani 1 1 d . . . . .
H61 H 0.262741 0.275995 0.778078 0.022 Uiso 1 1 calc R U . . .
C62 C 0.13180(9) 0.55837(9) 0.77462(8) 0.0156(3) Uani 1 1 d . . . . .
C63 C 0.32921(11) 0.91704(9) 0.91504(9) 0.0220(4) Uani 1 1 d . . . . .
H63 H 0.313736 0.879549 0.875748 0.026 Uiso 1 1 calc R U . . .
C64 C 0.59043(10) 0.38721(9) 0.82062(8) 0.0177(3) Uani 1 1 d . . . . .
C65 C 0.09924(10) 0.55889(9) 0.65833(8) 0.0202(3) Uani 1 1 d . . . . .
H65 H 0.088179 0.559193 0.618690 0.024 Uiso 1 1 calc R U . . .
C66 C 0.35517(9) 0.75869(9) 0.87739(8) 0.0177(3) Uani 1 1 d . . . . .
H66 H 0.397152 0.787268 0.905175 0.021 Uiso 1 1 calc R U . . .
C67 C 0.67275(10) 0.33013(8) 0.64604(7) 0.0150(3) Uani 1 1 d . . . . .
C68 C 0.28092(9) 0.81153(9) 0.95249(8) 0.0162(3) Uani 1 1 d . . . . .
C69 C 0.26197(10) 0.78252(9) 0.99979(8) 0.0180(3) Uani 1 1 d . . . . .
C70 C 0.72939(10) 0.31402(9) 0.53457(8) 0.0184(3) Uani 1 1 d . . . . .
H70 H 0.748958 0.309253 0.496592 0.022 Uiso 1 1 calc R U . . .
C71 C 0.30148(10) 0.42978(9) 0.64348(8) 0.0180(3) Uani 1 1 d . . . . .
H71 H 0.288169 0.380791 0.616820 0.022 Uiso 1 1 calc R U . . .
C72 C 0.16580(11) 0.90383(10) 0.72847(8) 0.0221(4) Uani 1 1 d . . . . .
H72 H 0.173669 0.939595 0.710086 0.026 Uiso 1 1 calc R U . . .
C73 C 0.71214(10) 0.27530(9) 0.74433(8) 0.0198(3) Uani 1 1 d . . . . .
H73 H 0.716090 0.256655 0.700306 0.024 Uiso 1 1 calc R U . . .
C74 C -0.19950(9) 0.67218(8) 0.85931(7) 0.0133(3) Uani 1 1 d . . . . .
C75 C 0.19030(10) 0.21076(9) 0.59746(8) 0.0181(3) Uani 1 1 d . . . . .
C76 C 0.21626(10) 0.83003(9) 0.76875(8) 0.0175(3) Uani 1 1 d . . . . .
H76 H 0.257985 0.816221 0.778091 0.021 Uiso 1 1 calc R U . . .
C77 C 0.60485(10) 0.20030(9) 0.43601(8) 0.0177(3) Uani 1 1 d . . . . .
C78 C -0.10526(10) 0.79104(9) 1.06510(8) 0.0175(3) Uani 1 1 d . . . . .
C79 C 0.45056(11) 0.09405(9) 0.76004(8) 0.0203(3) Uani 1 1 d . . . . .
C80 C 0.04795(9) 0.67760(9) 0.91366(8) 0.0169(3) Uani 1 1 d . . . . .
H80 H 0.057507 0.635003 0.911042 0.020 Uiso 1 1 calc R U . . .
C81 C 0.42913(10) 0.30884(9) 0.57800(8) 0.0181(3) Uani 1 1 d . . . . .
H81 H 0.417620 0.350355 0.579615 0.022 Uiso 1 1 calc R U . . .
C82 C 0.35098(11) 0.30024(10) 0.84226(9) 0.0239(4) Uani 1 1 d . . . . .
H82A H 0.329484 0.256356 0.850889 0.036 Uiso 1 1 calc R U . . .
H82B H 0.371900 0.337135 0.879874 0.036 Uiso 1 1 calc R U . . .
H82C H 0.390773 0.295857 0.815515 0.036 Uiso 1 1 calc R U . . .
C83 C 0.16720(10) 0.31043(10) 0.69816(8) 0.0200(3) Uani 1 1 d . . . . .
H83 H 0.159190 0.345650 0.731250 0.024 Uiso 1 1 calc R U . . .
C84 C 0.68366(11) 0.21369(10) 0.76873(9) 0.0230(4) Uani 1 1 d . . . . .
H84A H 0.632216 0.187662 0.751324 0.035 Uiso 1 1 calc R U . . .
H84B H 0.684578 0.230573 0.812556 0.035 Uiso 1 1 calc R U . . .
H84C H 0.715942 0.183389 0.757915 0.035 Uiso 1 1 calc R U . . .
C85 C 0.58564(11) 0.07497(10) 0.63521(9) 0.0233(4) Uani 1 1 d . . . . .
H85 H 0.617106 0.047259 0.618499 0.028 Uiso 1 1 calc R U . . .
C86 C 0.19524(10) 0.16170(10) 0.53726(8) 0.0200(3) Uani 1 1 d . . . . .
C87 C -0.20144(10) 0.68799(9) 0.75574(8) 0.0204(3) Uani 1 1 d . . . . .
C88 C 0.39204(9) 0.49849(9) 0.80542(8) 0.0165(3) Uani 1 1 d . . . . .
C89 C -0.06266(11) 0.80740(10) 1.11946(8) 0.0238(4) Uani 1 1 d . . . . .
H89 H -0.054300 0.852077 1.147588 0.029 Uiso 1 1 calc R U . . .
C90 C 0.30776(11) 0.08181(10) 0.76244(8) 0.0223(4) Uani 1 1 d . . . . .
H90 H 0.300194 0.046374 0.781179 0.027 Uiso 1 1 calc R U . . .
C91 C 0.02526(10) 0.89930(10) 0.73837(8) 0.0199(3) Uani 1 1 d . . . . .
C92 C 0.54276(11) 0.06077(9) 0.68109(8) 0.0217(4) Uani 1 1 d . . . . .
H92 H 0.544176 0.022687 0.694473 0.026 Uiso 1 1 calc R U . . .
C93 C 0.67622(11) 0.49336(10) 0.67695(9) 0.0239(4) Uani 1 1 d . . . . .
H93A H 0.714761 0.469694 0.666356 0.036 Uiso 1 1 calc R U . . .
H93B H 0.690251 0.526923 0.717161 0.036 Uiso 1 1 calc R U . . .
H93C H 0.671813 0.517558 0.647703 0.036 Uiso 1 1 calc R U . . .
C94 C -0.13879(10) 0.84439(9) 1.05271(8) 0.0198(3) Uani 1 1 d . . . . .
H94 H -0.158914 0.827012 1.009476 0.024 Uiso 1 1 calc R U . . .
C95 C -0.21254(10) 0.50990(10) 0.82211(9) 0.0220(3) Uani 1 1 d . . . . .
H95A H -0.237156 0.477637 0.783270 0.033 Uiso 1 1 calc R U . . .
H95B H -0.244720 0.538250 0.840627 0.033 Uiso 1 1 calc R U . . .
H95C H -0.203739 0.483712 0.848502 0.033 Uiso 1 1 calc R U . . .
C96 C 0.57643(10) 0.31038(9) 0.45752(8) 0.0178(3) Uani 1 1 d . . . . .
C97 C 0.07895(10) 0.50306(9) 0.73422(8) 0.0188(3) Uani 1 1 d . . . . .
H97 H 0.054402 0.464061 0.746742 0.023 Uiso 1 1 calc R U . . .
C98 C 0.56019(11) 0.40945(10) 0.88123(8) 0.0205(3) Uani 1 1 d . . . . .
H98 H 0.514141 0.422537 0.874293 0.025 Uiso 1 1 calc R U . . .
C99 C -0.08793(9) 0.67573(9) 1.03745(8) 0.0174(3) Uani 1 1 d . . . . .
C100 C -0.12905(11) 0.58711(10) 0.71421(9) 0.0257(4) Uani 1 1 d . . . . .
H100 H -0.104506 0.552578 0.699582 0.031 Uiso 1 1 calc R U . . .
C101 C 0.36630(10) 0.71266(9) 0.82495(8) 0.0192(3) Uani 1 1 d . . . . .
H101 H 0.415479 0.711586 0.815572 0.023 Uiso 1 1 calc R U . . .
C102 C -0.10413(11) 0.60226(10) 0.99494(8) 0.0212(4) Uani 1 1 d . . . . .
H102 H -0.108640 0.604702 0.953014 0.025 Uiso 1 1 calc R U . . .
C103 C 0.58116(11) 0.38228(10) 0.49900(8) 0.0213(4) Uani 1 1 d . . . . .
H103 H 0.575734 0.378751 0.540624 0.026 Uiso 1 1 calc R U . . .
C104 C 0.63265(10) 0.34103(9) 0.80826(8) 0.0186(3) Uani 1 1 d . . . . .
H104 H 0.642567 0.321923 0.838511 0.022 Uiso 1 1 calc R U . . .
C105 C 0.06044(10) 0.50240(9) 0.67607(8) 0.0197(3) Uani 1 1 d . . . . .
C106 C 0.77811(10) 0.34431(9) 0.58613(8) 0.0198(3) Uani 1 1 d . . . . .
H106 H 0.830700 0.358198 0.583669 0.024 Uiso 1 1 calc R U . . .
C107 C 0.04972(9) 0.72472(9) 0.96672(8) 0.0169(3) Uani 1 1 d . . . . .
H107 H 0.062327 0.717015 1.003063 0.020 Uiso 1 1 calc R U . . .
C108 C -0.29816(9) 0.65973(9) 0.92605(8) 0.0169(3) Uani 1 1 d . . . . .
H108 H -0.349901 0.648525 0.932167 0.020 Uiso 1 1 calc R U . . .
C109 C 0.21512(11) 0.18804(10) 0.48869(8) 0.0238(4) Uani 1 1 d . . . . .
C110 C 0.15031(12) 0.05796(10) 0.57788(9) 0.0258(4) Uani 1 1 d . . . . .
H110 H 0.158194 0.096766 0.616201 0.031 Uiso 1 1 calc R U . . .
C111 C 0.51991(12) 0.41213(11) 0.48384(10) 0.0286(4) Uani 1 1 d . . . . .
H11A H 0.528872 0.423623 0.446242 0.043 Uiso 1 1 calc R U . . .
H11B H 0.521004 0.454061 0.516344 0.043 Uiso 1 1 calc R U . . .
H11C H 0.470776 0.377739 0.479250 0.043 Uiso 1 1 calc R U . . .
C112 C -0.24796(11) 0.73827(10) 0.77319(9) 0.0247(4) Uani 1 1 d . . . . .
H112 H -0.246821 0.753698 0.817991 0.030 Uiso 1 1 calc R U . . .
C113 C 0.74931(10) 0.35423(9) 0.64165(8) 0.0194(3) Uani 1 1 d . . . . .
H113 H 0.782389 0.377849 0.677212 0.023 Uiso 1 1 calc R U . . .
C114 C 0.24723(11) 0.10283(10) 0.74895(8) 0.0218(4) Uani 1 1 d . . . . .
H114 H 0.199295 0.083053 0.760304 0.026 Uiso 1 1 calc R U . . .
C115 C 0.50835(11) 0.60331(10) 0.82900(9) 0.0277(4) Uani 1 1 d . . . . .
H11D H 0.501010 0.604602 0.787831 0.042 Uiso 1 1 calc R U . . .
H11E H 0.542959 0.576351 0.830468 0.042 Uiso 1 1 calc R U . . .
H11F H 0.529330 0.650621 0.855922 0.042 Uiso 1 1 calc R U . . .
C116 C 0.63720(11) 0.14924(9) 0.45395(8) 0.0194(3) Uani 1 1 d . . . . .
H116 H 0.656280 0.169790 0.497397 0.023 Uiso 1 1 calc R U . . .
C117 C 0.54077(11) 0.47748(10) 0.68772(9) 0.0230(4) Uani 1 1 d . . . . .
H11G H 0.535838 0.496114 0.654540 0.035 Uiso 1 1 calc R U . . .
H11H H 0.555291 0.515528 0.725450 0.035 Uiso 1 1 calc R U . . .
H11I H 0.492731 0.444954 0.690429 0.035 Uiso 1 1 calc R U . . .
C118 C 0.43280(10) 0.56942(9) 0.84898(8) 0.0189(3) Uani 1 1 d . . . . .
H118 H 0.400469 0.600010 0.848985 0.023 Uiso 1 1 calc R U . . .
C119 C 0.09085(11) 0.50853(10) 0.86150(9) 0.0243(4) Uani 1 1 d . . . . .
H11J H 0.045943 0.523702 0.860635 0.036 Uiso 1 1 calc R U . . .
H11K H 0.106777 0.513762 0.903065 0.036 Uiso 1 1 calc R U . . .
H11L H 0.079530 0.459791 0.837446 0.036 Uiso 1 1 calc R U . . .
C120 C 0.53793(12) 0.35239(11) 0.91140(9) 0.0252(4) Uani 1 1 d . . . . .
H12A H 0.503906 0.310539 0.883275 0.038 Uiso 1 1 calc R U . . .
H12B H 0.512701 0.367883 0.947223 0.038 Uiso 1 1 calc R U . . .
H12C H 0.582915 0.342153 0.923068 0.038 Uiso 1 1 calc R U . . .
C121 C 0.17420(11) 0.08976(10) 0.52784(8) 0.0235(4) Uani 1 1 d . . . . .
C122 C 0.43253(10) 0.26292(9) 0.52575(8) 0.0185(3) Uani 1 1 d . . . . .
H122 H 0.422363 0.270605 0.488846 0.022 Uiso 1 1 calc R U . . .
C123 C -0.21886(12) 0.80296(11) 0.75274(10) 0.0308(5) Uani 1 1 d . . . . .
H12D H -0.227199 0.789938 0.708884 0.046 Uiso 1 1 calc R U . . .
H12E H -0.165118 0.823746 0.765203 0.046 Uiso 1 1 calc R U . . .
H12F H -0.245658 0.836512 0.771054 0.046 Uiso 1 1 calc R U . . .
C124 C 0.19983(11) 0.67111(10) 0.67085(8) 0.0220(4) Uani 1 1 d . . . . .
H124 H 0.230373 0.710531 0.705059 0.026 Uiso 1 1 calc R U . . .
C126 C 0.54406(11) 0.28943(10) 0.39857(8) 0.0218(4) Uani 1 1 d . . . . .
H126 H 0.522947 0.319707 0.385857 0.026 Uiso 1 1 calc R U . . .
C127 C 0.30975(11) 0.92580(10) 1.02348(9) 0.0254(4) Uani 1 1 d . . . . .
H127 H 0.326027 0.974676 1.031701 0.031 Uiso 1 1 calc R U . . .
C128 C 0.36080(11) 0.47384(10) 0.61445(8) 0.0231(4) Uani 1 1 d . . . . .
H12G H 0.407959 0.462550 0.616857 0.035 Uiso 1 1 calc R U . . .
H12H H 0.368749 0.523024 0.635692 0.035 Uiso 1 1 calc R U . . .
H12I H 0.343647 0.464117 0.572227 0.035 Uiso 1 1 calc R U . . .
C129 C 0.26706(11) 0.82709(11) 1.05806(8) 0.0234(4) Uani 1 1 d . . . . .
H129 H 0.253899 0.807861 1.089983 0.028 Uiso 1 1 calc R U . . .
C130 C 0.79141(11) 0.31761(11) 0.77476(10) 0.0265(4) Uani 1 1 d . . . . .
H13A H 0.824107 0.287541 0.767739 0.040 Uiso 1 1 calc R U . . .
H13B H 0.789014 0.336486 0.818054 0.040 Uiso 1 1 calc R U . . .
H13C H 0.811540 0.355699 0.757837 0.040 Uiso 1 1 calc R U . . .
C131 C -0.02579(12) 0.85056(11) 0.68136(9) 0.0280(4) Uani 1 1 d . . . . .
H13D H 0.001318 0.852676 0.645820 0.042 Uiso 1 1 calc R U . . .
H13E H -0.070812 0.865086 0.678626 0.042 Uiso 1 1 calc R U . . .
H13F H -0.040279 0.802990 0.683463 0.042 Uiso 1 1 calc R U . . .
C132 C 0.25570(10) 0.15234(9) 0.71911(8) 0.0189(3) Uani 1 1 d . . . . .
H132 H 0.213426 0.164809 0.708767 0.023 Uiso 1 1 calc R U . . .
C133 C 0.11787(10) 0.21262(10) 0.61129(9) 0.0225(4) Uani 1 1 d . . . . .
H133 H 0.076033 0.180429 0.585121 0.027 Uiso 1 1 calc R U . . .
C134 C -0.04597(10) 0.69498(11) 1.09265(8) 0.0237(4) Uani 1 1 d . . . . .
H134 H -0.026247 0.662121 1.102381 0.028 Uiso 1 1 calc R U . . .
C135 C 0.19599(12) 0.67965(12) 1.03797(10) 0.0297(4) Uani 1 1 d . . . . .
H13G H 0.154634 0.700197 1.045573 0.044 Uiso 1 1 calc R U . . .
H13H H 0.228774 0.693851 1.075152 0.044 Uiso 1 1 calc R U . . .
H13I H 0.175776 0.629054 1.023960 0.044 Uiso 1 1 calc R U . . .
C136 C 0.54156(11) 0.22600(10) 0.35780(8) 0.0238(4) Uani 1 1 d . . . . .
C137 C 0.49407(12) 0.14714(11) 0.81879(9) 0.0285(4) Uani 1 1 d . . . . .
H13J H 0.539716 0.135859 0.827130 0.043 Uiso 1 1 calc R U . . .
H13K H 0.462539 0.145500 0.852064 0.043 Uiso 1 1 calc R U . . .
H13L H 0.507559 0.193735 0.814454 0.043 Uiso 1 1 calc R U . . .
C138 C 0.22106(11) 0.52374(11) 0.83162(9) 0.0255(4) Uani 1 1 d . . . . .
H13M H 0.207535 0.477418 0.802305 0.038 Uiso 1 1 calc R U . . .
H13N H 0.234908 0.520905 0.871117 0.038 Uiso 1 1 calc R U . . .
H13O H 0.263596 0.554364 0.818996 0.038 Uiso 1 1 calc R U . . .
C139 C 0.23240(12) 0.33536(11) 0.85608(9) 0.0272(4) Uani 1 1 d . . . . .
H13P H 0.192817 0.345347 0.835678 0.041 Uiso 1 1 calc R U . . .
H13Q H 0.257543 0.375988 0.890010 0.041 Uiso 1 1 calc R U . . .
H13R H 0.210313 0.295831 0.870830 0.041 Uiso 1 1 calc R U . . .
C140 C 0.23025(11) 0.45315(11) 0.64583(9) 0.0272(4) Uani 1 1 d . . . . .
H14A H 0.213363 0.451034 0.605359 0.041 Uiso 1 1 calc R U . . .
H14B H 0.241253 0.500793 0.672444 0.041 Uiso 1 1 calc R U . . .
H14C H 0.190778 0.422495 0.661200 0.041 Uiso 1 1 calc R U . . .
C141 C -0.04299(12) 0.56771(11) 0.99887(10) 0.0295(4) Uani 1 1 d . . . . .
H14D H -0.053228 0.524258 0.965943 0.044 Uiso 1 1 calc R U . . .
H14E H -0.042534 0.557989 1.037401 0.044 Uiso 1 1 calc R U . . .
H14F H 0.005882 0.598773 0.995779 0.044 Uiso 1 1 calc R U . . .
C142 C 0.29094(12) 0.97221(10) 0.91425(10) 0.0280(4) Uani 1 1 d . . . . .
H14G H 0.305699 0.989728 0.880213 0.042 Uiso 1 1 calc R U . . .
H14H H 0.306202 1.010467 0.951797 0.042 Uiso 1 1 calc R U . . .
H14I H 0.236428 0.951729 0.910236 0.042 Uiso 1 1 calc R U . . .
C143 C 0.15170(13) 0.69931(11) 0.63732(9) 0.0307(4) Uani 1 1 d . . . . .
H14J H 0.183749 0.738933 0.626688 0.046 Uiso 1 1 calc R U . . .
H14K H 0.114483 0.714102 0.663131 0.046 Uiso 1 1 calc R U . . .
H14L H 0.126036 0.662973 0.600659 0.046 Uiso 1 1 calc R U . . .
C144 C 0.10593(10) 0.26033(10) 0.66223(9) 0.0240(4) Uani 1 1 d . . . . .
H144 H 0.056453 0.258842 0.672510 0.029 Uiso 1 1 calc R U . . .
C145 C 0.23051(14) 0.26483(11) 0.49589(9) 0.0325(5) Uani 1 1 d . . . . .
H145 H 0.259662 0.291425 0.535780 0.039 Uiso 1 1 calc R U . . .
C146 C 0.25395(13) 0.64313(11) 0.62843(9) 0.0308(4) Uani 1 1 d . . . . .
H14M H 0.225230 0.604373 0.594437 0.046 Uiso 1 1 calc R U . . .
H14N H 0.286741 0.627150 0.650213 0.046 Uiso 1 1 calc R U . . .
H14O H 0.284411 0.679995 0.613554 0.046 Uiso 1 1 calc R U . . .
C147 C 0.19770(14) 0.01170(11) 0.58567(10) 0.0330(5) Uani 1 1 d . . . . .
H14P H 0.190430 -0.027390 0.548950 0.049 Uiso 1 1 calc R U . . .
H14Q H 0.182189 -0.005773 0.619605 0.049 Uiso 1 1 calc R U . . .
H14R H 0.250738 0.038720 0.593413 0.049 Uiso 1 1 calc R U . . .
C148 C -0.03208(11) 0.76035(12) 1.13374(8) 0.0273(4) Uani 1 1 d . . . . .
C149 C 0.65780(12) 0.43361(10) 0.49974(9) 0.0278(4) Uani 1 1 d . . . . .
H14S H 0.666135 0.436059 0.458951 0.042 Uiso 1 1 calc R U . . .
H14T H 0.697045 0.418116 0.514492 0.042 Uiso 1 1 calc R U . . .
H14U H 0.659295 0.479527 0.526257 0.042 Uiso 1 1 calc R U . . .
C150 C 0.29075(12) 0.89854(11) 1.07071(9) 0.0266(4) Uani 1 1 d . . . . .
C151 C -0.20448(12) 0.85200(12) 1.09075(10) 0.0304(4) Uani 1 1 d . . . . .
H15A H -0.224134 0.887513 1.083090 0.046 Uiso 1 1 calc R U . . .
H15B H -0.187076 0.865656 1.133426 0.046 Uiso 1 1 calc R U . . .
H15C H -0.244168 0.807681 1.080010 0.046 Uiso 1 1 calc R U . . .
C152 C 0.57688(13) 0.08019(10) 0.44650(10) 0.0315(4) Uani 1 1 d . . . . .
H15D H 0.557305 0.058898 0.404162 0.047 Uiso 1 1 calc R U . . .
H15E H 0.535984 0.088486 0.470923 0.047 Uiso 1 1 calc R U . . .
H15F H 0.598815 0.049086 0.459656 0.047 Uiso 1 1 calc R U . . .
C153 C -0.17921(11) 0.55556(10) 1.00527(10) 0.0270(4) Uani 1 1 d . . . . .
H15G H -0.219533 0.575002 0.999305 0.040 Uiso 1 1 calc R U . . .
H15H H -0.176900 0.552850 1.046379 0.040 Uiso 1 1 calc R U . . .
H15I H -0.189077 0.509054 0.976709 0.040 Uiso 1 1 calc R U . . .
C154 C 0.04771(12) 0.97382(11) 0.73553(10) 0.0285(4) Uani 1 1 d . . . . .
H15P H 0.075919 0.976513 0.700606 0.043 Uiso 1 1 calc R U . . .
H15Q H 0.079016 1.004760 0.772253 0.043 Uiso 1 1 calc R U . . .
H15R H 0.002551 0.987873 0.731910 0.043 Uiso 1 1 calc R U . . .
C155 C 0.41482(12) 0.94765(12) 0.91966(11) 0.0339(5) Uani 1 1 d . . . . .
H15J H 0.438411 0.910791 0.915957 0.051 Uiso 1 1 calc R U . . .
H15K H 0.432078 0.983171 0.958622 0.051 Uiso 1 1 calc R U . . .
H15L H 0.428563 0.968487 0.887345 0.051 Uiso 1 1 calc R U . . .
C156 C 0.17616(14) 0.04594(11) 0.47081(9) 0.0323(5) Uani 1 1 d . . . . .
H156 H 0.161525 -0.002641 0.464443 0.039 Uiso 1 1 calc R U . . .
C157 C 0.21673(13) 0.14169(12) 0.43251(9) 0.0315(5) Uani 1 1 d . . . . .
H157 H 0.230588 0.159199 0.399722 0.038 Uiso 1 1 calc R U . . .
C158 C 0.43303(12) 0.02094(10) 0.76576(10) 0.0288(4) Uani 1 1 d . . . . .
H15M H 0.405684 -0.012823 0.728429 0.043 Uiso 1 1 calc R U . . .
H15N H 0.402257 0.017611 0.799245 0.043 Uiso 1 1 calc R U . . .
H15O H 0.479943 0.011219 0.773273 0.043 Uiso 1 1 calc R U . . .
C159 C -0.18256(12) 0.67029(11) 0.69663(9) 0.0291(4) Uani 1 1 d . . . . .
H159 H -0.195578 0.692821 0.670134 0.035 Uiso 1 1 calc R U . . .
C160 C -0.14590(13) 0.62155(11) 0.67561(9) 0.0317(5) Uani 1 1 d . . . . .
C161 C 0.44393(13) 0.56981(11) 0.91400(9) 0.0294(4) Uani 1 1 d . . . . .
H16A H 0.395189 0.551550 0.927874 0.044 Uiso 1 1 calc R U . . .
H16B H 0.467771 0.617343 0.939524 0.044 Uiso 1 1 calc R U . . .
H16C H 0.475971 0.540783 0.916258 0.044 Uiso 1 1 calc R U . . .
C162 C -0.08735(11) 0.51143(10) 0.78686(10) 0.0276(4) Uani 1 1 d . . . . .
H16D H -0.112461 0.476448 0.749318 0.041 Uiso 1 1 calc R U . . .
H16E H -0.078131 0.488419 0.815829 0.041 Uiso 1 1 calc R U . . .
H16F H -0.039538 0.540032 0.778903 0.041 Uiso 1 1 calc R U . . .
C163 C 0.70314(14) 0.13715(13) 0.41812(10) 0.0350(5) Uani 1 1 d . . . . .
H16G H 0.686053 0.117803 0.375192 0.052 Uiso 1 1 calc R U . . .
H16H H 0.723038 0.104662 0.430974 0.052 Uiso 1 1 calc R U . . .
H16I H 0.742530 0.181261 0.425244 0.052 Uiso 1 1 calc R U . . .
B1 B 0.09812(10) 0.84455(10) 0.95212(8) 0.0143(3) Uani 1 1 d . . . . .
Ge2 Ge -0.04054(2) 0.75058(2) 0.89393(2) 0.01077(4) Uani 1 1 d . . . . .
C165 C -0.33041(12) 0.70168(13) 0.74711(12) 0.0368(5) Uani 1 1 d . . . . .
H16J H -0.333109 0.687259 0.703123 0.055 Uiso 1 1 calc R U . . .
H16K H -0.360337 0.733704 0.760924 0.055 Uiso 1 1 calc R U . . .
H16L H -0.350064 0.660892 0.760734 0.055 Uiso 1 1 calc R U . . .
C166 C -0.08071(12) 0.91515(10) 1.06326(11) 0.0316(4) Uani 1 1 d . . . . .
H16M H -0.039058 0.909800 1.038788 0.047 Uiso 1 1 calc R U . . .
H16N H -0.061792 0.934477 1.105826 0.047 Uiso 1 1 calc R U . . .
H16O H -0.104083 0.946475 1.051931 0.047 Uiso 1 1 calc R U . . .
C167 C 0.61706(15) 0.47388(12) 0.92299(10) 0.0403(6) Uani 1 1 d . . . . .
H16P H 0.662823 0.462604 0.930997 0.060 Uiso 1 1 calc R U . . .
H16Q H 0.595722 0.489617 0.960902 0.060 Uiso 1 1 calc R U . . .
H16R H 0.629083 0.510714 0.903821 0.060 Uiso 1 1 calc R U . . .
C168 C 0.27590(14) 0.28918(13) 0.44779(10) 0.0373(5) Uani 1 1 d . . . . .
H16S H 0.245474 0.269228 0.409015 0.056 Uiso 1 1 calc R U . . .
H16T H 0.321181 0.274068 0.444660 0.056 Uiso 1 1 calc R U . . .
H16U H 0.290107 0.339838 0.458910 0.056 Uiso 1 1 calc R U . . .
C169 C 0.19864(14) 0.07065(12) 0.42318(10) 0.0356(5) Uani 1 1 d . . . . .
C170 C 0.29646(15) 0.94491(13) 1.13515(9) 0.0372(5) Uani 1 1 d . . . . .
H170 H 0.282864 0.913479 1.160762 0.045 Uiso 1 1 calc R U . . .
C171 C 0.31099(14) 0.67975(12) 0.98560(12) 0.0380(5) Uani 1 1 d . . . . .
H17A H 0.296167 0.629823 0.979955 0.057 Uiso 1 1 calc R U . . .
H17B H 0.344201 0.704209 1.022773 0.057 Uiso 1 1 calc R U . . .
H17C H 0.337359 0.689359 0.951480 0.057 Uiso 1 1 calc R U . . .
B2 B 0.38540(11) 0.14244(10) 0.53862(8) 0.0171(4) Uani 1 1 d . . . . .
Ge3 Ge 0.51952(2) 0.24015(2) 0.60303(2) 0.01287(4) Uani 1 1 d . . . . .
C173 C 0.54335(17) 0.16418(13) 0.24691(10) 0.0417(6) Uani 1 1 d . . . . .
H17D H 0.520852 0.157505 0.206814 0.063 Uiso 1 1 calc R U . . .
H17E H 0.537547 0.118971 0.252830 0.063 Uiso 1 1 calc R U . . .
H17F H 0.596747 0.189468 0.250638 0.063 Uiso 1 1 calc R U . . .
C174 C 0.47899(14) 0.20912(13) -0.00290(12) 0.0393(5) Uani 1 1 d . . . . .
H17G H 0.486952 0.232130 -0.034707 0.047 Uiso 1 1 calc R U . . .
H17H H 0.507719 0.242728 0.034597 0.047 Uiso 1 1 calc R U . . .
C175 C 0.06664(13) 0.01754(13) 0.56765(11) 0.0368(5) Uani 1 1 d . . . . .
H17I H 0.037097 0.048687 0.565598 0.055 Uiso 1 1 calc R U . . .
H17J H 0.052439 -0.001471 0.600956 0.055 Uiso 1 1 calc R U . . .
H17K H 0.056970 -0.020382 0.529853 0.055 Uiso 1 1 calc R U . . .
C177 C 0.50424(15) 0.20561(12) 0.29436(9) 0.0350(5) Uani 1 1 d . . . . .
H177 H 0.506811 0.249303 0.284706 0.042 Uiso 1 1 calc R U . . .
C178 C 0.39632(15) 0.19018(14) 0.00671(13) 0.0438(6) Uani 1 1 d . . . . .
H17L H 0.368578 0.152730 -0.029256 0.053 Uiso 1 1 calc R U . . .
H17M H 0.378520 0.230955 0.009933 0.053 Uiso 1 1 calc R U . . .
C181 C 0.50928(14) 0.14730(13) -0.02062(11) 0.0390(5) Uani 1 1 d . . . . .
H18A H 0.481360 0.113849 -0.057872 0.058 Uiso 1 1 calc R U . . .
H18B H 0.503614 0.125360 0.011421 0.058 Uiso 1 1 calc R U . . .
H18C H 0.562445 0.162713 -0.026872 0.058 Uiso 1 1 calc R U . . .
C182 C 0.24033(17) 0.98547(14) 1.14332(11) 0.0452(6) Uani 1 1 d . . . . .
H18D H 0.250932 1.016519 1.118316 0.068 Uiso 1 1 calc R U . . .
H18E H 0.243955 1.012836 1.185604 0.068 Uiso 1 1 calc R U . . .
H18F H 0.189650 0.953388 1.131345 0.068 Uiso 1 1 calc R U . . .
C184 C 0.1573(2) 0.28358(17) 0.49612(15) 0.0605(9) Uani 1 1 d . . . . .
H18G H 0.168396 0.333529 0.502870 0.091 Uiso 1 1 calc R U . . .
H18H H 0.128867 0.270830 0.528286 0.091 Uiso 1 1 calc R U . . .
H18I H 0.127692 0.258421 0.457333 0.091 Uiso 1 1 calc R U . . .
C186 C 0.42167(17) 0.16659(17) 0.29255(13) 0.0565(8) Uani 1 1 d . . . . .
H18J H 0.397083 0.155527 0.252242 0.085 Uiso 1 1 calc R U . . .
H18K H 0.397575 0.195538 0.321923 0.085 Uiso 1 1 calc R U . . .
H18L H 0.417262 0.123624 0.302342 0.085 Uiso 1 1 calc R U . . .
C188 C 0.29216(18) 0.14911(15) 0.06807(16) 0.0580(8) Uani 1 1 d . . . . .
H18M H 0.274965 0.188926 0.068138 0.087 Uiso 1 1 calc R U . . .
H18N H 0.281991 0.138225 0.105800 0.087 Uiso 1 1 calc R U . . .
H18O H 0.265555 0.109020 0.034225 0.087 Uiso 1 1 calc R U . . .
C189 C 0.37670(18) 0.16658(15) 0.06187(14) 0.0542(7) Uani 1 1 d . . . . .
H18P H 0.403833 0.203717 0.098247 0.065 Uiso 1 1 calc R U . . .
H18Q H 0.393246 0.125179 0.058822 0.065 Uiso 1 1 calc R U . . .
C190 C 0.2030(2) 0.01996(15) 0.36246(11) 0.0547(8) Uani 1 1 d . . . . .
H190 H 0.198256 -0.024875 0.370718 0.066 Uiso 1 1 calc R U . . .
C191 C 0.37521(18) 0.98977(19) 1.15681(13) 0.0673(10) Uani 1 1 d . . . . .
H19G H 0.408975 0.960753 1.150927 0.101 Uiso 1 1 calc R U . . .
H19H H 0.377874 1.014886 1.199610 0.101 Uiso 1 1 calc R U . . .
H19I H 0.390239 1.022987 1.134053 0.101 Uiso 1 1 calc R U . . .
C192 C 0.2770(2) 0.0376(2) 0.33827(14) 0.0777(12) Uani 1 1 d . . . . .
H19D H 0.278804 -0.000416 0.302856 0.117 Uiso 1 1 calc R U . . .
H19E H 0.316819 0.044885 0.369057 0.117 Uiso 1 1 calc R U . . .
H19F H 0.284216 0.080050 0.326951 0.117 Uiso 1 1 calc R U . . .
C195 C 0.1387(2) 0.0058(3) 0.32044(16) 0.1006(17) Uani 1 1 d . . . . .
H19A H 0.145417 -0.023801 0.281156 0.151 Uiso 1 1 calc R U . . .
H19B H 0.134096 0.049447 0.316458 0.151 Uiso 1 1 calc R U . . .
H19C H 0.093135 -0.017933 0.335378 0.151 Uiso 1 1 calc R U . . .
C1_1 C 0.0987(3) 0.8041(3) 1.1814(2) 0.0270(4) Uani 0.516(5) 1 d D U P A 1
H1A_1 H 0.107391 0.764758 1.150886 0.040 Uiso 0.516(5) 1 calc R U P A 1
H1B_1 H 0.131188 0.815187 1.218210 0.040 Uiso 0.516(5) 1 calc R U P A 1
H1C_1 H 0.109952 0.844401 1.166514 0.040 Uiso 0.516(5) 1 calc R U P A 1
C2_1 C 0.0146(4) 0.7851(4) 1.1954(4) 0.0273(4) Uani 0.516(5) 1 d D U P A 1
H2_1 H 0.006186 0.742920 1.208844 0.033 Uiso 0.516(5) 1 calc R U P A 1
C3_1 C -0.0083(3) 0.8378(3) 1.24581(18) 0.0409(13) Uani 0.516(5) 1 d D U P A 1
H3A_1 H 0.003188 0.882055 1.237042 0.061 Uiso 0.516(5) 1 calc R U P A 1
H3B_1 H 0.019383 0.844252 1.283823 0.061 Uiso 0.516(5) 1 calc R U P A 1
H3C_1 H -0.062210 0.820960 1.248997 0.061 Uiso 0.516(5) 1 calc R U P A 1
C1_2 C 0.0971(3) 0.8234(3) 1.1859(3) 0.0316(4) Uani 0.484(5) 1 d D U P A 2
H1A_2 H 0.122550 0.798766 1.154268 0.047 Uiso 0.484(5) 1 calc R U P A 2
H1B_2 H 0.126785 0.837624 1.224630 0.047 Uiso 0.484(5) 1 calc R U P A 2
H1C_2 H 0.091586 0.864399 1.176918 0.047 Uiso 0.484(5) 1 calc R U P A 2
C2_2 C 0.0201(5) 0.7757(4) 1.1888(4) 0.0357(15) Uani 0.484(5) 1 d D U P A 2
H2_2 H -0.001179 0.806267 1.220791 0.043 Uiso 0.484(5) 1 calc R U P A 2
C3_2 C 0.0160(2) 0.7134(3) 1.21329(19) 0.0328(12) Uani 0.484(5) 1 d D U P A 2
H3A_2 H -0.036574 0.688980 1.215109 0.049 Uiso 0.484(5) 1 calc R U P A 2
H3B_2 H 0.042441 0.730681 1.253632 0.049 Uiso 0.484(5) 1 calc R U P A 2
H3C_2 H 0.039489 0.681588 1.186494 0.049 Uiso 0.484(5) 1 calc R U P A 2
C1_3 C 0.9316(7) 0.2122(5) 0.4587(4) 0.068(3) Uani 0.577(6) 1 d D U P B 1
H1A_3 H 0.899489 0.169779 0.429861 0.103 Uiso 0.577(6) 1 calc R U P B 1
H1B_3 H 0.981518 0.224136 0.444574 0.103 Uiso 0.577(6) 1 calc R U P B 1
H1C_3 H 0.909658 0.250122 0.462438 0.103 Uiso 0.577(6) 1 calc R U P B 1
C2_3 C 0.9378(3) 0.2011(3) 0.5173(2) 0.0462(13) Uani 0.577(6) 1 d D U P B 1
H2A_3 H 0.958846 0.161955 0.512688 0.055 Uiso 0.577(6) 1 calc R U P B 1
H2B_3 H 0.973576 0.242913 0.545077 0.055 Uiso 0.577(6) 1 calc R U P B 1
C3_3 C 0.8669(3) 0.1864(2) 0.5443(2) 0.0395(11) Uani 0.577(6) 1 d D U P B 1
H3A_3 H 0.831220 0.145038 0.515878 0.047 Uiso 0.577(6) 1 calc R U P B 1
H3B_3 H 0.846357 0.225786 0.548789 0.047 Uiso 0.577(6) 1 calc R U P B 1
C4_3 C 0.8701(3) 0.1735(2) 0.6059(2) 0.0493(14) Uani 0.577(6) 1 d D U P B 1
H4A_3 H 0.891957 0.135225 0.603293 0.059 Uiso 0.577(6) 1 calc R U P B 1
H4B_3 H 0.901437 0.215675 0.636460 0.059 Uiso 0.577(6) 1 calc R U P B 1
C5_3 C 0.7901(6) 0.1547(5) 0.6232(6) 0.116(5) Uani 0.577(6) 1 d D U P B 1
H5A_3 H 0.770395 0.194229 0.628632 0.175 Uiso 0.577(6) 1 calc R U P B 1
H5B_3 H 0.789620 0.142748 0.660719 0.175 Uiso 0.577(6) 1 calc R U P B 1
H5C_3 H 0.758809 0.114902 0.591210 0.175 Uiso 0.577(6) 1 calc R U P B 1
C1_4 C 0.9302(7) 0.2360(5) 0.4706(5) 0.044(2) Uani 0.423(6) 1 d D U P B 2
H1A_4 H 0.930743 0.227314 0.427050 0.065 Uiso 0.423(6) 1 calc R U P B 2
H1B_4 H 0.975310 0.273159 0.491040 0.065 Uiso 0.423(6) 1 calc R U P B 2
H1C_4 H 0.885643 0.249897 0.483766 0.065 Uiso 0.423(6) 1 calc R U P B 2
C2_4 C 0.9287(4) 0.1725(4) 0.4854(4) 0.0506(18) Uani 0.423(6) 1 d D U P B 2
H2A_4 H 0.977570 0.163458 0.478003 0.061 Uiso 0.423(6) 1 calc R U P B 2
H2B_4 H 0.889771 0.133211 0.457727 0.061 Uiso 0.423(6) 1 calc R U P B 2
C3_4 C 0.9124(3) 0.1743(3) 0.5526(3) 0.0372(16) Uani 0.423(6) 1 d D U P B 2
H3A_4 H 0.925094 0.135092 0.560823 0.045 Uiso 0.423(6) 1 calc R U P B 2
H3B_4 H 0.946331 0.217581 0.580179 0.045 Uiso 0.423(6) 1 calc R U P B 2
C4_4 C 0.8352(5) 0.1706(4) 0.5668(4) 0.055(2) Uani 0.423(6) 1 d D U P B 2
H4A_4 H 0.801066 0.125340 0.542637 0.066 Uiso 0.423(6) 1 calc R U P B 2
H4B_4 H 0.820347 0.207470 0.556034 0.066 Uiso 0.423(6) 1 calc R U P B 2
C5_4 C 0.8279(6) 0.1793(5) 0.6337(3) 0.059(3) Uani 0.423(6) 1 d D U P B 2
H5A_4 H 0.774741 0.164918 0.640412 0.089 Uiso 0.423(6) 1 calc R U P B 2
H5B_4 H 0.850484 0.227956 0.657013 0.089 Uiso 0.423(6) 1 calc R U P B 2
H5C_4 H 0.853665 0.150487 0.646591 0.089 Uiso 0.423(6) 1 calc R U P B 2
C1_5 C 0.0209(3) 0.4177(3) 0.5723(2) 0.0308(4) Uani 0.472(7) 1 d D U P C 1
H1A_5 H -0.019785 0.378990 0.547072 0.046 Uiso 0.472(7) 1 calc R U P C 1
H1B_5 H 0.066721 0.403581 0.571888 0.046 Uiso 0.472(7) 1 calc R U P C 1
H1C_5 H 0.029657 0.457294 0.556737 0.046 Uiso 0.472(7) 1 calc R U P C 1
C2_5 C -0.0005(7) 0.4380(5) 0.6364(4) 0.0197(3) Uani 0.472(7) 1 d D U P C 1
H2_5 H -0.046236 0.453287 0.634194 0.024 Uiso 0.472(7) 1 calc R U P C 1
C3_5 C -0.0247(6) 0.3755(5) 0.6590(4) 0.0293(15) Uani 0.472(7) 1 d D U P C 1
H3A_5 H -0.061234 0.337611 0.629054 0.044 Uiso 0.472(7) 1 calc R U P C 1
H3B_5 H -0.047535 0.387697 0.696790 0.044 Uiso 0.472(7) 1 calc R U P C 1
H3C_5 H 0.019122 0.360808 0.665830 0.044 Uiso 0.472(7) 1 calc R U P C 1
C1_6 C -0.1512(2) 0.52928(18) 0.57618(14) 0.0379(8) Uani 0.789(5) 1 d D U P D 1
H1A_6 H -0.143218 0.522639 0.533667 0.057 Uiso 0.789(5) 1 calc R U P D 1
H1B_6 H -0.204234 0.508617 0.579923 0.057 Uiso 0.789(5) 1 calc R U P D 1
H1C_6 H -0.120745 0.506935 0.593209 0.057 Uiso 0.789(5) 1 calc R U P D 1
C2_6 C -0.12812(16) 0.60701(15) 0.61024(11) 0.0271(6) Uani 0.789(5) 1 d D U P D 1
H2_6 H -0.154788 0.630516 0.589670 0.033 Uiso 0.789(5) 1 calc R U P D 1
C3_6 C -0.04344(19) 0.63675(18) 0.60929(15) 0.0401(9) Uani 0.789(5) 1 d D U P D 1
H3A_6 H -0.031081 0.629315 0.567590 0.060 Uiso 0.789(5) 1 calc R U P D 1
H3B_6 H -0.017084 0.613461 0.628978 0.060 Uiso 0.789(5) 1 calc R U P D 1
H3C_6 H -0.027968 0.686506 0.630687 0.060 Uiso 0.789(5) 1 calc R U P D 1
C1_7 C -0.0623(5) 0.6573(5) 0.5978(5) 0.0220(3) Uani 0.211(5) 1 d D U P D 2
H1A_7 H -0.046824 0.642008 0.557317 0.033 Uiso 0.211(5) 1 calc R U P D 2
H1B_7 H -0.018400 0.687551 0.625509 0.033 Uiso 0.211(5) 1 calc R U P D 2
H1C_7 H -0.098726 0.682742 0.597297 0.033 Uiso 0.211(5) 1 calc R U P D 2
C2_7 C -0.0977(6) 0.5950(5) 0.6183(4) 0.0257(4) Uani 0.211(5) 1 d D U P D 2
H2_7 H -0.061783 0.570860 0.626982 0.031 Uiso 0.211(5) 1 calc R U P D 2
C3_7 C -0.1649(6) 0.5479(5) 0.5724(5) 0.0220(3) Uani 0.211(5) 1 d D U P D 2
H3A_7 H -0.203748 0.571308 0.574483 0.033 Uiso 0.211(5) 1 calc R U P D 2
H3B_7 H -0.185293 0.504336 0.581837 0.033 Uiso 0.211(5) 1 calc R U P D 2
H3C_7 H -0.148356 0.538159 0.531896 0.033 Uiso 0.211(5) 1 calc R U P D 2
C1_8 C 0.0064(3) 0.4399(3) 0.56537(18) 0.0307(4) Uani 0.528(7) 1 d D U P C 2
H1A_8 H -0.033968 0.400302 0.540733 0.046 Uiso 0.528(7) 1 calc R U P C 2
H1B_8 H 0.054946 0.433094 0.554665 0.046 Uiso 0.528(7) 1 calc R U P C 2
H1C_8 H 0.002749 0.482403 0.558155 0.046 Uiso 0.528(7) 1 calc R U P C 2
C2_8 C -0.0009(6) 0.4459(4) 0.6319(3) 0.0217(11) Uani 0.528(7) 1 d D U P C 2
H2_8 H -0.049187 0.456413 0.641715 0.026 Uiso 0.528(7) 1 calc R U P C 2
C3_8 C -0.0075(6) 0.3760(4) 0.6416(4) 0.042(2) Uani 0.528(7) 1 d D U P C 2
H3A_8 H -0.047965 0.339915 0.613752 0.063 Uiso 0.528(7) 1 calc R U P C 2
H3B_8 H -0.018493 0.378349 0.683050 0.063 Uiso 0.528(7) 1 calc R U P C 2
H3C_8 H 0.039884 0.364828 0.634362 0.063 Uiso 0.528(7) 1 calc R U P C 2

loop_
_atom_site_aniso_label
_atom_site_aniso_U_11
_atom_site_aniso_U_22
_atom_site_aniso_U_33
_atom_site_aniso_U_23
_atom_site_aniso_U_13
_atom_site_aniso_U_12
Ge1 0.01041(8) 0.01212(8) 0.01194(8) 0.00433(6) 0.00323(6) 0.00338(6)
Cl2 0.0275(2) 0.0166(2) 0.0308(2) -0.00239(17) 0.01076(19) 0.00320(17)
Cl1 0.0372(3) 0.0183(2) 0.0274(2) 0.00090(18) 0.0093(2) 0.00909(19)
O4 0.0133(5) 0.0138(5) 0.0152(5) 0.0033(4) 0.0029(4) 0.0026(4)
O3 0.0191(6) 0.0156(6) 0.0156(6) 0.0037(5) 0.0021(5) 0.0047(5)
Ge4 0.01542(8) 0.01437(8) 0.01132(8) 0.00505(6) 0.00263(6) 0.00527(6)
O2 0.0144(5) 0.0158(5) 0.0173(6) 0.0076(5) 0.0052(4) 0.0055(5)
O1 0.0199(6) 0.0149(6) 0.0178(6) 0.0079(5) 0.0038(5) 0.0052(5)
C7 0.0128(7) 0.0127(7) 0.0143(7) 0.0050(6) 0.0002(6) 0.0024(6)
C8 0.0138(7) 0.0139(7) 0.0141(7) 0.0052(6) 0.0023(6) 0.0038(6)
C9 0.0119(7) 0.0135(7) 0.0143(7) 0.0061(6) 0.0035(6) 0.0038(6)
C10 0.0169(8) 0.0146(7) 0.0134(7) 0.0050(6) 0.0042(6) 0.0042(6)
C11 0.0187(8) 0.0142(7) 0.0141(7) 0.0043(6) -0.0019(6) 0.0040(6)
C12 0.0118(7) 0.0192(8) 0.0126(7) 0.0046(6) 0.0020(6) 0.0045(6)
C13 0.0111(7) 0.0130(7) 0.0155(7) 0.0042(6) 0.0032(6) 0.0031(6)
C14 0.0162(8) 0.0169(8) 0.0157(7) 0.0077(6) 0.0028(6) 0.0053(6)
C15 0.0154(7) 0.0144(7) 0.0145(7) 0.0027(6) -0.0008(6) 0.0037(6)
C16 0.0144(8) 0.0183(8) 0.0172(8) 0.0027(6) 0.0028(6) -0.0007(6)
C17 0.0145(7) 0.0110(7) 0.0138(7) 0.0040(6) 0.0024(6) 0.0042(6)
C18 0.0155(8) 0.0151(7) 0.0176(8) 0.0068(6) -0.0002(6) 0.0030(6)
C19 0.0211(8) 0.0160(8) 0.0120(7) 0.0054(6) 0.0019(6) 0.0026(6)
C20 0.0154(8) 0.0173(8) 0.0150(7) 0.0069(6) 0.0056(6) 0.0035(6)
C21 0.0121(7) 0.0151(7) 0.0161(7) 0.0027(6) 0.0039(6) 0.0057(6)
C22 0.0178(8) 0.0139(7) 0.0158(8) 0.0028(6) -0.0006(6) 0.0036(6)
C23 0.0169(7) 0.0123(7) 0.0144(7) 0.0042(6) 0.0030(6) 0.0070(6)
C24 0.0155(8) 0.0166(8) 0.0156(7) 0.0060(6) 0.0047(6) 0.0042(6)
C25 0.0156(7) 0.0148(7) 0.0141(7) 0.0036(6) 0.0001(6) 0.0038(6)
C26 0.0184(8) 0.0177(8) 0.0174(8) 0.0033(6) 0.0031(6) 0.0083(7)
C27 0.0166(8) 0.0167(8) 0.0137(7) 0.0067(6) 0.0015(6) 0.0053(6)
C28 0.0124(7) 0.0152(7) 0.0153(7) 0.0049(6) 0.0000(6) 0.0041(6)
C29 0.0223(8) 0.0156(8) 0.0125(7) 0.0045(6) 0.0025(6) 0.0052(6)
C30 0.0164(8) 0.0164(8) 0.0163(8) 0.0028(6) 0.0015(6) 0.0045(6)
C31 0.0171(8) 0.0198(8) 0.0120(7) 0.0046(6) 0.0013(6) 0.0069(6)
C32 0.0156(8) 0.0170(8) 0.0194(8) 0.0042(6) 0.0045(6) 0.0061(6)
C33 0.0255(9) 0.0199(8) 0.0180(8) 0.0051(7) 0.0015(7) 0.0100(7)
C34 0.0177(8) 0.0198(8) 0.0143(7) 0.0053(6) 0.0025(6) 0.0066(7)
C35 0.0180(8) 0.0145(7) 0.0175(8) 0.0044(6) 0.0040(6) 0.0036(6)
C36 0.0196(8) 0.0140(7) 0.0143(7) 0.0053(6) 0.0029(6) 0.0074(6)
C37 0.0119(7) 0.0116(7) 0.0143(7) 0.0049(6) 0.0031(6) 0.0044(6)
C38 0.0199(8) 0.0160(8) 0.0144(7) 0.0038(6) 0.0016(6) 0.0067(6)
C39 0.0173(8) 0.0134(7) 0.0145(7) 0.0036(6) -0.0030(6) 0.0039(6)
C40 0.0174(8) 0.0153(7) 0.0138(7) 0.0052(6) 0.0027(6) 0.0063(6)
C41 0.0152(7) 0.0142(7) 0.0151(7) 0.0058(6) 0.0008(6) 0.0043(6)
C42 0.0203(8) 0.0215(8) 0.0177(8) 0.0106(7) 0.0057(6) 0.0071(7)
C43 0.0134(7) 0.0166(8) 0.0149(7) 0.0036(6) 0.0037(6) 0.0065(6)
C44 0.0154(8) 0.0188(8) 0.0156(8) 0.0061(6) 0.0042(6) 0.0069(6)
C45 0.0136(7) 0.0169(8) 0.0128(7) 0.0040(6) 0.0005(6) -0.0010(6)
C46 0.0150(7) 0.0195(8) 0.0156(7) 0.0063(6) 0.0046(6) 0.0074(6)
C47 0.0258(9) 0.0178(8) 0.0147(8) 0.0070(7) 0.0000(7) 0.0045(7)
C48 0.0188(8) 0.0146(7) 0.0171(8) 0.0054(6) -0.0050(6) 0.0009(6)
C49 0.0223(9) 0.0242(9) 0.0197(8) 0.0101(7) 0.0000(7) 0.0044(7)
C50 0.0280(9) 0.0211(9) 0.0163(8) 0.0034(7) 0.0002(7) 0.0087(7)
C51 0.0123(7) 0.0176(8) 0.0186(8) 0.0054(6) -0.0009(6) 0.0029(6)
C52 0.0178(8) 0.0184(8) 0.0200(8) 0.0041(7) -0.0035(6) 0.0040(7)
C53 0.0120(7) 0.0190(8) 0.0121(7) 0.0064(6) 0.0040(6) 0.0028(6)
C54 0.0231(9) 0.0174(8) 0.0214(8) 0.0048(7) 0.0031(7) 0.0097(7)
C55 0.0183(8) 0.0133(7) 0.0220(8) 0.0063(6) -0.0013(6) 0.0040(6)
C56 0.0179(8) 0.0183(8) 0.0132(7) 0.0068(6) 0.0046(6) 0.0067(6)
C57 0.0155(8) 0.0162(8) 0.0214(8) 0.0023(7) 0.0033(6) 0.0043(6)
C58 0.0190(8) 0.0181(8) 0.0166(8) 0.0047(6) 0.0038(6) 0.0071(7)
C59 0.0194(8) 0.0219(8) 0.0202(8) 0.0080(7) 0.0086(7) 0.0038(7)
C60 0.0168(8) 0.0163(8) 0.0193(8) 0.0064(6) 0.0048(6) 0.0059(6)
C61 0.0214(8) 0.0180(8) 0.0164(8) 0.0067(7) 0.0025(6) 0.0043(7)
C62 0.0134(7) 0.0161(8) 0.0169(8) 0.0026(6) 0.0054(6) 0.0060(6)
C63 0.0241(9) 0.0169(8) 0.0222(9) 0.0049(7) -0.0011(7) 0.0029(7)
C64 0.0185(8) 0.0169(8) 0.0153(8) 0.0040(6) 0.0020(6) 0.0024(6)
C65 0.0202(8) 0.0201(8) 0.0180(8) 0.0007(7) -0.0014(7) 0.0074(7)
C66 0.0123(7) 0.0177(8) 0.0225(8) 0.0064(7) 0.0000(6) 0.0032(6)
C67 0.0187(8) 0.0133(7) 0.0145(7) 0.0040(6) 0.0018(6) 0.0070(6)
C68 0.0134(7) 0.0187(8) 0.0150(7) 0.0028(6) -0.0013(6) 0.0046(6)
C69 0.0144(8) 0.0227(8) 0.0173(8) 0.0062(7) -0.0014(6) 0.0059(7)
C70 0.0196(8) 0.0191(8) 0.0186(8) 0.0068(7) 0.0064(6) 0.0082(7)
C71 0.0206(8) 0.0182(8) 0.0171(8) 0.0067(7) 0.0021(6) 0.0072(7)
C72 0.0246(9) 0.0224(9) 0.0224(9) 0.0133(7) 0.0081(7) 0.0052(7)
C73 0.0234(9) 0.0179(8) 0.0186(8) 0.0043(7) -0.0014(7) 0.0084(7)
C74 0.0141(7) 0.0125(7) 0.0138(7) 0.0048(6) 0.0019(6) 0.0037(6)
C75 0.0206(8) 0.0195(8) 0.0153(8) 0.0065(7) -0.0002(6) 0.0063(7)
C76 0.0163(8) 0.0197(8) 0.0164(8) 0.0057(7) 0.0051(6) 0.0051(6)
C77 0.0199(8) 0.0191(8) 0.0157(8) 0.0059(7) 0.0039(6) 0.0075(7)
C78 0.0160(8) 0.0202(8) 0.0142(7) 0.0052(6) 0.0045(6) 0.0020(6)
C79 0.0256(9) 0.0171(8) 0.0194(8) 0.0105(7) -0.0024(7) 0.0030(7)
C80 0.0148(7) 0.0178(8) 0.0228(8) 0.0119(7) 0.0061(6) 0.0062(6)
C81 0.0184(8) 0.0196(8) 0.0215(8) 0.0120(7) 0.0055(6) 0.0078(7)
C82 0.0289(10) 0.0216(9) 0.0221(9) 0.0087(7) -0.0028(7) 0.0066(8)
C83 0.0179(8) 0.0218(8) 0.0203(8) 0.0051(7) 0.0038(7) 0.0070(7)
C84 0.0251(9) 0.0188(8) 0.0257(9) 0.0081(7) -0.0045(7) 0.0060(7)
C85 0.0296(10) 0.0185(8) 0.0233(9) 0.0038(7) 0.0000(7) 0.0121(7)
C86 0.0203(8) 0.0224(9) 0.0155(8) 0.0038(7) -0.0035(6) 0.0057(7)
C87 0.0182(8) 0.0208(8) 0.0169(8) 0.0067(7) -0.0030(6) -0.0034(7)
C88 0.0148(7) 0.0158(8) 0.0179(8) 0.0035(6) 0.0034(6) 0.0048(6)
C89 0.0219(9) 0.0280(10) 0.0145(8) 0.0034(7) 0.0016(7) -0.0001(7)
C90 0.0300(10) 0.0189(8) 0.0182(8) 0.0095(7) 0.0030(7) 0.0034(7)
C91 0.0207(8) 0.0224(9) 0.0222(8) 0.0143(7) 0.0054(7) 0.0072(7)
C92 0.0285(9) 0.0137(8) 0.0226(9) 0.0054(7) -0.0055(7) 0.0059(7)
C93 0.0230(9) 0.0233(9) 0.0282(10) 0.0127(8) 0.0047(7) 0.0061(7)
C94 0.0219(8) 0.0176(8) 0.0173(8) 0.0030(7) 0.0044(7) 0.0038(7)
C95 0.0202(8) 0.0210(8) 0.0259(9) 0.0089(7) 0.0060(7) 0.0059(7)
C96 0.0197(8) 0.0203(8) 0.0171(8) 0.0079(7) 0.0067(6) 0.0093(7)
C97 0.0153(8) 0.0160(8) 0.0215(8) 0.0015(7) 0.0055(6) 0.0032(6)
C98 0.0232(9) 0.0218(9) 0.0154(8) 0.0047(7) 0.0045(7) 0.0056(7)
C99 0.0137(7) 0.0241(9) 0.0170(8) 0.0101(7) 0.0053(6) 0.0057(6)
C100 0.0254(9) 0.0244(9) 0.0212(9) 0.0026(7) 0.0100(7) 0.0020(7)
C101 0.0121(7) 0.0214(8) 0.0263(9) 0.0087(7) 0.0044(7) 0.0065(6)
C102 0.0269(9) 0.0233(9) 0.0207(8) 0.0119(7) 0.0074(7) 0.0136(7)
C103 0.0321(10) 0.0218(9) 0.0162(8) 0.0081(7) 0.0058(7) 0.0151(8)
C104 0.0217(8) 0.0175(8) 0.0158(8) 0.0056(6) -0.0011(6) 0.0038(7)
C105 0.0134(7) 0.0198(8) 0.0212(8) -0.0014(7) 0.0012(6) 0.0053(6)
C106 0.0152(8) 0.0202(8) 0.0238(9) 0.0062(7) 0.0037(7) 0.0052(7)
C107 0.0133(7) 0.0229(8) 0.0182(8) 0.0124(7) 0.0027(6) 0.0050(6)
C108 0.0120(7) 0.0167(8) 0.0216(8) 0.0060(7) 0.0039(6) 0.0034(6)
C109 0.0254(9) 0.0277(10) 0.0168(8) 0.0061(7) -0.0020(7) 0.0064(8)
C110 0.0324(10) 0.0212(9) 0.0210(9) 0.0051(7) -0.0030(8) 0.0051(8)
C111 0.0374(11) 0.0297(10) 0.0325(10) 0.0182(9) 0.0133(9) 0.0222(9)
C112 0.0226(9) 0.0251(9) 0.0262(9) 0.0137(8) -0.0055(7) 0.0010(7)
C113 0.0195(8) 0.0178(8) 0.0187(8) 0.0033(7) -0.0007(7) 0.0047(7)
C114 0.0231(9) 0.0207(8) 0.0186(8) 0.0068(7) 0.0056(7) 0.0009(7)
C115 0.0216(9) 0.0236(9) 0.0288(10) -0.0002(8) 0.0031(8) 0.0007(7)
C116 0.0262(9) 0.0193(8) 0.0148(8) 0.0039(7) 0.0017(7) 0.0110(7)
C117 0.0245(9) 0.0214(9) 0.0283(9) 0.0104(8) 0.0052(7) 0.0116(7)
C118 0.0189(8) 0.0168(8) 0.0193(8) 0.0022(7) 0.0018(6) 0.0061(7)
C119 0.0248(9) 0.0225(9) 0.0266(9) 0.0121(8) 0.0082(7) 0.0036(7)
C120 0.0281(10) 0.0296(10) 0.0195(9) 0.0111(8) 0.0038(7) 0.0072(8)
C121 0.0258(9) 0.0234(9) 0.0187(8) 0.0046(7) -0.0017(7) 0.0052(7)
C122 0.0187(8) 0.0242(9) 0.0173(8) 0.0121(7) 0.0028(6) 0.0075(7)
C123 0.0304(11) 0.0277(10) 0.0334(11) 0.0164(9) -0.0093(9) -0.0003(8)
C124 0.0272(9) 0.0200(8) 0.0184(8) 0.0066(7) 0.0012(7) 0.0053(7)
C126 0.0235(9) 0.0265(9) 0.0204(9) 0.0109(7) 0.0026(7) 0.0113(7)
C127 0.0288(10) 0.0207(9) 0.0233(9) 0.0011(7) -0.0060(8) 0.0076(8)
C128 0.0279(10) 0.0251(9) 0.0213(9) 0.0123(7) 0.0056(7) 0.0101(8)
C129 0.0237(9) 0.0324(10) 0.0166(8) 0.0073(7) -0.0007(7) 0.0122(8)
C130 0.0226(9) 0.0260(10) 0.0315(10) 0.0093(8) -0.0014(8) 0.0078(8)
C131 0.0333(11) 0.0359(11) 0.0188(9) 0.0117(8) 0.0014(8) 0.0128(9)
C132 0.0209(8) 0.0201(8) 0.0142(8) 0.0042(7) 0.0026(6) 0.0043(7)
C133 0.0182(8) 0.0221(9) 0.0244(9) 0.0055(7) -0.0027(7) 0.0035(7)
C134 0.0189(8) 0.0377(11) 0.0205(9) 0.0168(8) 0.0030(7) 0.0097(8)
C135 0.0262(10) 0.0386(11) 0.0310(10) 0.0223(9) 0.0027(8) 0.0080(9)
C136 0.0274(10) 0.0276(9) 0.0177(8) 0.0079(7) -0.0017(7) 0.0095(8)
C137 0.0342(11) 0.0308(10) 0.0188(9) 0.0103(8) -0.0032(8) 0.0043(9)
C138 0.0231(9) 0.0289(10) 0.0293(10) 0.0128(8) 0.0045(8) 0.0111(8)
C139 0.0285(10) 0.0299(10) 0.0247(9) 0.0125(8) 0.0112(8) 0.0065(8)
C140 0.0244(9) 0.0336(11) 0.0288(10) 0.0131(9) 0.0014(8) 0.0132(8)
C141 0.0317(11) 0.0324(11) 0.0408(12) 0.0244(9) 0.0179(9) 0.0207(9)
C142 0.0294(10) 0.0227(9) 0.0349(11) 0.0135(8) 0.0039(8) 0.0072(8)
C143 0.0406(11) 0.0255(9) 0.0234(8) 0.0074(7) -0.0035(8) 0.0060(8)
C144 0.0147(8) 0.0279(10) 0.0289(10) 0.0084(8) 0.0031(7) 0.0057(7)
C145 0.0522(14) 0.0268(10) 0.0182(9) 0.0098(8) -0.0013(9) 0.0079(10)
C146 0.0340(10) 0.0321(10) 0.0227(9) 0.0077(8) 0.0077(7) 0.0050(8)
C147 0.0426(13) 0.0239(10) 0.0324(11) 0.0092(9) -0.0004(9) 0.0089(9)
C148 0.0213(9) 0.0419(11) 0.0161(8) 0.0110(8) -0.0020(7) 0.0030(8)
C149 0.0365(11) 0.0188(9) 0.0283(10) 0.0066(8) -0.0016(8) 0.0089(8)
C150 0.0294(10) 0.0308(10) 0.0175(9) -0.0011(8) -0.0056(7) 0.0144(8)
C151 0.0298(10) 0.0344(11) 0.0297(10) 0.0090(9) 0.0127(8) 0.0142(9)
C152 0.0399(12) 0.0193(9) 0.0346(11) 0.0071(8) -0.0031(9) 0.0092(9)
C153 0.0275(9) 0.0205(8) 0.0327(9) 0.0066(7) -0.0016(7) 0.0084(7)
C154 0.0291(10) 0.0289(10) 0.0400(11) 0.0261(9) 0.0115(9) 0.0117(8)
C155 0.0263(10) 0.0333(11) 0.0438(13) 0.0180(10) 0.0029(9) 0.0050(9)
C156 0.0448(13) 0.0239(10) 0.0236(10) 0.0026(8) 0.0014(9) 0.0075(9)
C157 0.0383(12) 0.0365(11) 0.0172(9) 0.0076(8) 0.0019(8) 0.0077(9)
C158 0.0293(10) 0.0246(9) 0.0383(11) 0.0217(9) -0.0005(9) 0.0042(8)
C159 0.0352(11) 0.0301(10) 0.0174(9) 0.0112(8) -0.0002(8) -0.0017(9)
C160 0.0366(11) 0.0322(11) 0.0178(9) 0.0070(8) 0.0094(8) -0.0024(9)
C161 0.0401(12) 0.0221(9) 0.0198(9) 0.0003(7) -0.0017(8) 0.0060(8)
C162 0.0194(9) 0.0192(9) 0.0411(12) 0.0036(8) 0.0077(8) 0.0066(7)
C163 0.0415(12) 0.0466(13) 0.0319(11) 0.0180(10) 0.0137(10) 0.0301(11)
B1 0.0124(8) 0.0147(8) 0.0145(8) 0.0025(7) 0.0001(6) 0.0038(7)
Ge2 0.00976(7) 0.01192(8) 0.01097(7) 0.00409(6) 0.00221(6) 0.00306(6)
C165 0.0239(10) 0.0388(12) 0.0501(14) 0.0260(11) -0.0072(9) 0.0003(9)
C166 0.0316(10) 0.0180(8) 0.0387(11) 0.0012(8) 0.0012(8) 0.0048(7)
C167 0.0473(14) 0.0307(11) 0.0229(10) -0.0044(9) 0.0105(10) -0.0067(10)
C168 0.0398(13) 0.0437(13) 0.0325(11) 0.0249(10) -0.0042(10) 0.0050(10)
C169 0.0462(13) 0.0338(11) 0.0199(10) 0.0010(9) 0.0042(9) 0.0084(10)
C170 0.0552(15) 0.0374(12) 0.0177(9) -0.0011(9) -0.0051(9) 0.0214(11)
C171 0.0391(12) 0.0355(12) 0.0557(15) 0.0283(11) 0.0191(11) 0.0214(10)
B2 0.0207(9) 0.0171(9) 0.0133(8) 0.0035(7) -0.0011(7) 0.0065(7)
Ge3 0.01555(8) 0.01343(8) 0.01108(8) 0.00433(6) 0.00189(6) 0.00587(6)
C173 0.0708(18) 0.0372(12) 0.0172(9) 0.0078(9) -0.0014(10) 0.0167(12)
C174 0.0385(13) 0.0336(12) 0.0438(13) 0.0150(10) -0.0028(10) 0.0039(10)
C175 0.0350(12) 0.0395(12) 0.0323(11) 0.0150(10) -0.0021(9) 0.0009(10)
C177 0.0543(14) 0.0299(11) 0.0224(10) 0.0067(8) -0.0111(9) 0.0162(10)
C178 0.0431(14) 0.0358(13) 0.0556(16) 0.0159(12) 0.0065(12) 0.0140(11)
C181 0.0377(13) 0.0400(13) 0.0378(12) 0.0112(10) -0.0052(10) 0.0100(10)
C182 0.0617(17) 0.0473(15) 0.0277(11) 0.0001(10) 0.0060(11) 0.0294(13)
C184 0.090(2) 0.0638(19) 0.0673(19) 0.0477(17) 0.0438(18) 0.0542(18)
C186 0.0502(16) 0.0637(19) 0.0483(16) 0.0002(14) -0.0228(13) 0.0235(14)
C188 0.0622(19) 0.0403(15) 0.074(2) 0.0172(14) 0.0327(16) 0.0188(14)
C189 0.0636(19) 0.0410(15) 0.0582(18) 0.0185(13) 0.0146(15) 0.0123(13)
C190 0.086(2) 0.0415(14) 0.0270(12) 0.0002(11) 0.0142(13) 0.0145(15)
C191 0.0592(19) 0.079(2) 0.0380(15) -0.0265(15) -0.0246(14) 0.0262(17)
C192 0.100(3) 0.115(3) 0.0327(14) 0.0017(17) 0.0082(16) 0.076(3)
C195 0.101(3) 0.131(4) 0.0465(19) -0.043(2) -0.030(2) 0.072(3)
C1_1 0.0275(9) 0.0205(8) 0.0327(9) 0.0066(7) -0.0016(7) 0.0084(7)
C2_1 0.0213(9) 0.0419(11) 0.0161(8) 0.0110(8) -0.0020(7) 0.0030(8)
C3_1 0.051(3) 0.047(3) 0.0176(19) 0.0063(18) -0.0062(18) 0.008(2)
C1_2 0.0316(10) 0.0180(8) 0.0387(11) 0.0012(8) 0.0012(8) 0.0048(7)
C2_2 0.042(3) 0.049(3) 0.014(3) -0.004(2) -0.003(2) 0.024(2)
C3_2 0.025(2) 0.056(3) 0.021(2) 0.017(2) -0.0009(16) 0.012(2)
C1_3 0.076(5) 0.070(7) 0.050(4) 0.007(4) 0.024(3) 0.018(5)
C2_3 0.051(3) 0.035(3) 0.041(3) -0.004(2) -0.003(2) 0.011(2)
C3_3 0.038(3) 0.025(2) 0.046(3) -0.0032(18) 0.001(2) 0.0089(18)
C4_3 0.060(3) 0.032(2) 0.042(3) 0.010(2) -0.014(2) -0.006(2)
C5_3 0.126(8) 0.065(6) 0.189(11) 0.057(7) 0.118(8) 0.055(5)
C1_4 0.038(4) 0.049(5) 0.050(6) 0.022(5) 0.006(4) 0.014(4)
C2_4 0.053(4) 0.040(4) 0.055(4) 0.013(4) 0.004(3) 0.009(3)
C3_4 0.029(3) 0.025(2) 0.056(3) 0.024(2) -0.018(2) -0.006(2)
C4_4 0.061(5) 0.043(4) 0.057(4) 0.005(3) -0.004(4) 0.021(4)
C5_4 0.082(7) 0.061(6) 0.033(3) -0.014(3) -0.009(4) 0.047(5)
C1_5 0.0340(10) 0.0321(10) 0.0227(9) 0.0077(8) 0.0077(7) 0.0050(8)
C2_5 0.0134(7) 0.0198(8) 0.0212(8) -0.0014(7) 0.0012(6) 0.0053(6)
C3_5 0.029(4) 0.016(2) 0.034(4) 0.001(2) -0.006(3) 0.000(2)
C1_6 0.0384(18) 0.0426(19) 0.0174(12) -0.0008(13) 0.0047(12) -0.0015(14)
C2_6 0.0290(14) 0.0460(16) 0.0168(11) 0.0161(11) 0.0098(10) 0.0204(12)
C3_6 0.0415(17) 0.0347(16) 0.0347(16) 0.0064(13) 0.0220(14) 0.0008(13)
C1_7 0.0202(8) 0.0210(8) 0.0259(9) 0.0089(7) 0.0060(7) 0.0059(7)
C2_7 0.0254(9) 0.0244(9) 0.0212(9) 0.0026(7) 0.0100(7) 0.0020(7)
C3_7 0.0202(8) 0.0210(8) 0.0259(9) 0.0089(7) 0.0060(7) 0.0059(7)
C1_8 0.0406(11) 0.0255(9) 0.0234(8) 0.0074(7) -0.0035(8) 0.0060(8)
C2_8 0.0238(18) 0.017(2) 0.023(2) 0.0064(15) -0.0018(17) 0.0033(19)
C3_8 0.046(5) 0.022(2) 0.047(5) 0.009(3) -0.021(3) -0.003(3)

loop_
_atom_type_symbol
_atom_type_description
_atom_type_scat_dispersion_real
_atom_type_scat_dispersion_imag
_atom_type_scat_source
C C 0.0033 0.0016 'International Tables Vol C Tables 4.2.6.8 and 6.1.1.4'
Ge Ge 0.1547 1.8001 'International Tables Vol C Tables 4.2.6.8 and 6.1.1.4'
O O 0.0106 0.0060 'International Tables Vol C Tables 4.2.6.8 and 6.1.1.4'
Cl Cl 0.1484 0.1585 'International Tables Vol C Tables 4.2.6.8 and 6.1.1.4'
B B 0.0013 0.0007 'International Tables Vol C Tables 4.2.6.8 and 6.1.1.4'
H H 0.0000 0.0000 'International Tables Vol C Tables 4.2.6.8 and 6.1.1.4'

loop_
_geom_angle_atom_site_label_1
_geom_angle_atom_site_label_2
_geom_angle_atom_site_label_3
_geom_angle
_geom_angle_site_symmetry_1
_geom_angle_site_symmetry_3
_geom_angle_publ_flag
O4 Ge1 C10 95.75(6) . . ?
O4 Ge1 C13 101.39(6) . . ?
C10 Ge1 C13 123.86(7) . . ?
O4 Ge1 C9 106.01(6) . . ?
C10 Ge1 C9 102.76(7) . . ?
C13 Ge1 C9 122.30(7) . . ?
B1 O4 Ge1 128.58(11) . . ?
B2 O3 Ge4 129.17(12) . . ?
O3 Ge4 C29 95.96(6) . . ?
O3 Ge4 C40 101.30(6) . . ?
C29 Ge4 C40 124.26(7) . . ?
O3 Ge4 C27 107.13(6) . . ?
C29 Ge4 C27 101.67(7) . . ?
C40 Ge4 C27 122.23(7) . . ?
C28 O2 C20 112.61(13) . . ?
C39 O1 C19 113.19(13) . . ?
C28 C7 C58 116.68(15) . . ?
C28 C7 Ge2 121.01(12) . . ?
C58 C7 Ge2 121.79(12) . . ?
C32 C8 C9 120.17(15) . . ?
C32 C8 C21 115.80(14) . . ?
C9 C8 C21 123.82(14) . . ?
C41 C9 C8 118.11(14) . . ?
C41 C9 Ge1 121.82(12) . . ?
C8 C9 Ge1 117.89(12) . . ?
C20 C10 C76 117.01(15) . . ?
C20 C10 Ge1 116.51(12) . . ?
C76 C10 Ge1 123.61(13) . . ?
C39 C11 C33 116.39(15) . . ?
C39 C11 Ge3 120.22(13) . . ?
C33 C11 Ge3 123.11(13) . . ?
C107 C12 B1 112.89(14) . . ?
C107 C12 Ge2 97.61(11) . . ?
B1 C12 Ge2 104.38(11) . . ?
C107 C12 H12 113.5 . . ?
B1 C12 H12 113.5 . . ?
Ge2 C12 H12 113.5 . . ?
C80 C13 Ge1 102.00(11) . . ?
C80 C13 Ge2 97.27(10) . . ?
Ge1 C13 Ge2 114.10(8) . . ?
C80 C13 H130 113.9 . . ?
Ge1 C13 H130 113.9 . . ?
Ge2 C13 H130 113.9 . . ?
C83 C14 C27 119.71(16) . . ?
C83 C14 C43 115.00(15) . . ?
C27 C14 C43 125.11(15) . . ?
C22 C15 C25 119.58(15) . . ?
C22 C15 C67 122.05(15) . . ?
C25 C15 C67 118.16(14) . . ?
C100 C16 C45 118.01(17) . . ?
C100 C16 C57 120.99(17) . . ?
C45 C16 C57 120.81(15) . . ?
C24 C17 C37 120.05(15) . . ?
C24 C17 C53 114.10(14) . . ?
C37 C17 C53 125.83(14) . . ?
C55 C18 C28 116.74(15) . . ?
C55 C18 C91 125.62(15) . . ?
C28 C18 C91 117.64(15) . . ?
C29 C19 O1 114.94(15) . . ?
C29 C19 C47 125.20(17) . . ?
O1 C19 C47 119.78(16) . . ?
C10 C20 O2 115.65(14) . . ?
C10 C20 C42 125.02(16) . . ?
O2 C20 C42 119.14(15) . . ?
C26 C21 C62 119.12(16) . . ?
C26 C21 C8 121.81(15) . . ?
C62 C21 C8 118.45(15) . . ?
C104 C22 C15 118.89(16) . . ?
C104 C22 C73 118.67(15) . . ?
C15 C22 C73 122.35(15) . . ?
C36 C23 C67 117.98(15) . . ?
C36 C23 Ge3 123.62(12) . . ?
C67 C23 Ge3 117.44(12) . . ?
C108 C24 C17 121.42(15) . . ?
C108 C24 H24 119.3 . . ?
C17 C24 H24 119.3 . . ?
C30 C25 C15 118.80(15) . . ?
C30 C25 C38 120.32(15) . . ?
C15 C25 C38 120.73(15) . . ?
C65 C26 C21 119.25(16) . . ?
C65 C26 C124 118.65(16) . . ?
C21 C26 C124 121.90(16) . . ?
C75 C27 C14 118.47(15) . . ?
C75 C27 Ge4 120.49(12) . . ?
C14 C27 Ge4 118.04(12) . . ?
C7 C28 O2 115.97(14) . . ?
C7 C28 C18 124.85(15) . . ?
O2 C28 C18 119.14(14) . . ?
C19 C29 C132 116.83(16) . . ?
C19 C29 Ge4 115.71(13) . . ?
C132 C29 Ge4 125.22(13) . . ?
C64 C30 C25 122.10(16) . . ?
C64 C30 H30 118.9 . . ?
C25 C30 H30 118.9 . . ?
C122 C31 B2 112.52(14) . . ?
C122 C31 Ge3 97.26(11) . . ?
B2 C31 Ge3 104.90(11) . . ?
C122 C31 H31 113.6 . . ?
B2 C31 H31 113.6 . . ?
Ge3 C31 H31 113.6 . . ?
C101 C32 C8 121.08(16) . . ?
C101 C32 H32 119.5 . . ?
C8 C32 H32 119.5 . . ?
C85 C33 C11 120.30(17) . . ?
C85 C33 H33 119.9 . . ?
C11 C33 H33 119.9 . . ?
C88 C34 C44 122.40(16) . . ?
C88 C34 H34 118.8 . . ?
C44 C34 H34 118.8 . . ?
C62 C35 C119 114.61(15) . . ?
C62 C35 C138 110.39(14) . . ?
C119 C35 C138 108.58(15) . . ?
C62 C35 H35 107.7 . . ?
C119 C35 H35 107.7 . . ?
C138 C35 H35 107.7 . . ?
C70 C36 C23 119.50(16) . . ?
C70 C36 C56 113.94(14) . . ?
C23 C36 C56 126.48(15) . . ?
C74 C37 C17 117.60(14) . . ?
C74 C37 Ge2 117.82(11) . . ?
C17 C37 Ge2 123.66(12) . . ?
C117 C38 C25 114.66(14) . . ?
C117 C38 C93 108.10(15) . . ?
C25 C38 C93 110.57(14) . . ?
C117 C38 H38 107.8 . . ?
C25 C38 H38 107.8 . . ?
C93 C38 H38 107.8 . . ?
O1 C39 C11 115.54(14) . . ?
O1 C39 C48 119.10(15) . . ?
C11 C39 C48 125.34(16) . . ?
C81 C40 Ge4 102.13(11) . . ?
C81 C40 Ge3 97.19(10) . . ?
Ge4 C40 Ge3 113.98(8) . . ?
C81 C40 H40 113.9 . . ?
Ge4 C40 H40 113.9 . . ?
Ge3 C40 H40 113.9 . . ?
C66 C41 C9 119.37(15) . . ?
C66 C41 C68 114.53(15) . . ?
C9 C41 C68 125.98(15) . . ?
C20 C42 C72 116.03(16) . . ?
C20 C42 C91 117.59(15) . . ?
C72 C42 C91 126.33(16) . . ?
C44 C43 C46 119.10(16) . . ?
C44 C43 C14 121.49(15) . . ?
C46 C43 C14 118.31(15) . . ?
C34 C44 C43 119.48(16) . . ?
C34 C44 C61 118.10(15) . . ?
C43 C44 C61 122.20(16) . . ?
C87 C45 C16 119.98(16) . . ?
C87 C45 C74 121.30(16) . . ?
C16 C45 C74 118.48(15) . . ?
C60 C46 C43 119.07(15) . . ?
C60 C46 C71 119.50(15) . . ?
C43 C46 C71 121.12(15) . . ?
C90 C47 C19 115.93(17) . . ?
C90 C47 C79 126.84(16) . . ?
C19 C47 C79 117.23(16) . . ?
C92 C48 C39 116.23(16) . . ?
C92 C48 C79 126.15(16) . . ?
C39 C48 C79 117.59(16) . . ?
C69 C49 C171 111.12(16) . . ?
C69 C49 C135 114.76(16) . . ?
C171 C49 C135 107.67(16) . . ?
C69 C49 H49 107.7 . . ?
C171 C49 H49 107.7 . . ?
C135 C49 H49 107.7 . . ?
C136 C50 C77 122.09(17) . . ?
C136 C50 H50 119.0 . . ?
C77 C50 H50 119.0 . . ?
C108 C51 C74 121.13(16) . . ?
C108 C51 H51 119.4 . . ?
C74 C51 H51 119.4 . . ?
C127 C52 C68 118.69(17) . . ?
C127 C52 C63 119.72(17) . . ?
C68 C52 C63 121.59(16) . . ?
C78 C53 C99 120.12(16) . . ?
C78 C53 C17 120.05(15) . . ?
C99 C53 C17 119.49(15) . . ?
C55 C54 C58 120.72(16) . . ?
C55 C54 H54 119.6 . . ?
C58 C54 H54 119.6 . . ?
C18 C55 C54 120.58(16) . . ?
C18 C55 H55 119.7 . . ?
C54 C55 H55 119.7 . . ?
C77 C56 C96 119.75(16) . . ?
C77 C56 C36 120.19(15) . . ?
C96 C56 C36 119.50(15) . . ?
C162 C57 C16 113.23(15) . . ?
C162 C57 C95 107.71(15) . . ?
C16 C57 C95 112.14(15) . . ?
C162 C57 H57 107.8 . . ?
C16 C57 H57 107.8 . . ?
C95 C57 H57 107.8 . . ?
C54 C58 C7 120.39(16) . . ?
C54 C58 H58 119.8 . . ?
C7 C58 H58 119.8 . . ?
C76 C59 C72 120.57(16) . . ?
C76 C59 H59 119.7 . . ?
C72 C59 H59 119.7 . . ?
C46 C60 C88 122.76(16) . . ?
C46 C60 H60 118.6 . . ?
C88 C60 H60 118.6 . . ?
C44 C61 C82 112.34(15) . . ?
C44 C61 C139 110.65(15) . . ?
C82 C61 C139 110.38(15) . . ?
C44 C61 H61 107.8 . . ?
C82 C61 H61 107.8 . . ?
C139 C61 H61 107.8 . . ?
C97 C62 C21 118.94(16) . . ?
C97 C62 C35 119.73(15) . . ?
C21 C62 C35 121.06(15) . . ?
C52 C63 C142 112.93(16) . . ?
C52 C63 C155 110.95(16) . . ?
C142 C63 C155 110.31(16) . . ?
C52 C63 H63 107.5 . . ?
C142 C63 H63 107.5 . . ?
C155 C63 H63 107.5 . . ?
C104 C64 C30 118.24(16) . . ?
C104 C64 C98 122.57(16) . . ?
C30 C64 C98 119.10(16) . . ?
C105 C65 C26 122.53(17) . . ?
C105 C65 H65 118.7 . . ?
C26 C65 H65 118.7 . . ?
C101 C66 C41 121.83(16) . . ?
C101 C66 H66 119.1 . . ?
C41 C66 H66 119.1 . . ?
C113 C67 C23 120.27(15) . . ?
C113 C67 C15 117.99(15) . . ?
C23 C67 C15 121.47(15) . . ?
C52 C68 C69 120.14(16) . . ?
C52 C68 C41 120.37(15) . . ?
C69 C68 C41 119.03(15) . . ?
C129 C69 C68 118.64(17) . . ?
C129 C69 C49 119.29(16) . . ?
C68 C69 C49 121.95(16) . . ?
C106 C70 C36 121.64(16) . . ?
C106 C70 H70 119.2 . . ?
C36 C70 H70 119.2 . . ?
C46 C71 C128 114.23(15) . . ?
C46 C71 C140 110.42(14) . . ?
C128 C71 C140 109.33(15) . . ?
C46 C71 H71 107.5 . . ?
C128 C71 H71 107.5 . . ?
C140 C71 H71 107.5 . . ?
C59 C72 C42 120.85(16) . . ?
C59 C72 H72 119.6 . . ?
C42 C72 H72 119.6 . . ?
C22 C73 C84 113.95(16) . . ?
C22 C73 C130 110.37(15) . . ?
C84 C73 C130 108.58(15) . . ?
C22 C73 H73 107.9 . . ?
C84 C73 H73 107.9 . . ?
C130 C73 H73 107.9 . . ?
C51 C74 C37 120.54(15) . . ?
C51 C74 C45 116.91(15) . . ?
C37 C74 C45 122.34(14) . . ?
C133 C75 C27 119.36(16) . . ?
C133 C75 C86 115.54(16) . . ?
C27 C75 C86 124.95(16) . . ?
C59 C76 C10 120.15(16) . . ?
C59 C76 H76 119.9 . . ?
C10 C76 H76 119.9 . . ?
C50 C77 C56 119.22(16) . . ?
C50 C77 C116 118.73(16) . . ?
C56 C77 C116 122.05(15) . . ?
C89 C78 C53 118.82(17) . . ?
C89 C78 C94 119.51(16) . . ?
C53 C78 C94 121.67(15) . . ?
C47 C79 C158 111.63(16) . . ?
C47 C79 C48 106.93(14) . . ?
C158 C79 C48 111.64(16) . . ?
C47 C79 C137 108.33(16) . . ?
C158 C79 C137 109.38(15) . . ?
C48 C79 C137 108.83(15) . . ?
C107 C80 C13 116.85(15) . . ?
C107 C80 H80 121.6 . . ?
C13 C80 H80 121.6 . . ?
C122 C81 C40 116.91(15) . . ?
C122 C81 H81 121.5 . . ?
C40 C81 H81 121.5 . . ?
C61 C82 H82A 109.5 . . ?
C61 C82 H82B 109.5 . . ?
H82A C82 H82B 109.5 . . ?
C61 C82 H82C 109.5 . . ?
H82A C82 H82C 109.5 . . ?
H82B C82 H82C 109.5 . . ?
C144 C83 C14 121.15(17) . . ?
C144 C83 H83 119.4 . . ?
C14 C83 H83 119.4 . . ?
C73 C84 H84A 109.5 . . ?
C73 C84 H84B 109.5 . . ?
H84A C84 H84B 109.5 . . ?
C73 C84 H84C 109.5 . . ?
H84A C84 H84C 109.5 . . ?
H84B C84 H84C 109.5 . . ?
C33 C85 C92 120.97(17) . . ?
C33 C85 H85 119.5 . . ?
C92 C85 H85 119.5 . . ?
C121 C86 C109 119.83(17) . . ?
C121 C86 C75 120.74(16) . . ?
C109 C86 C75 119.21(17) . . ?
C159 C87 C45 118.83(18) . . ?
C159 C87 C112 118.01(17) . . ?
C45 C87 C112 123.05(16) . . ?
C34 C88 C60 117.14(16) . . ?
C34 C88 C118 122.60(16) . . ?
C60 C88 C118 120.00(15) . . ?
C148 C89 C78 122.04(18) . . ?
C148 C89 H89 119.0 . . ?
C78 C89 H89 119.0 . . ?
C114 C90 C47 120.80(17) . . ?
C114 C90 H90 119.6 . . ?
C47 C90 H90 119.6 . . ?
C42 C91 C154 111.12(15) . . ?
C42 C91 C18 106.32(14) . . ?
C154 C91 C18 111.25(15) . . ?
C42 C91 C131 109.50(16) . . ?
C154 C91 C131 109.72(16) . . ?
C18 C91 C131 108.85(15) . . ?
C48 C92 C85 120.67(16) . . ?
C48 C92 H92 119.7 . . ?
C85 C92 H92 119.7 . . ?
C38 C93 H93A 109.5 . . ?
C38 C93 H93B 109.5 . . ?
H93A C93 H93B 109.5 . . ?
C38 C93 H93C 109.5 . . ?
H93A C93 H93C 109.5 . . ?
H93B C93 H93C 109.5 . . ?
C78 C94 C166 112.63(16) . . ?
C78 C94 C151 110.79(15) . . ?
C166 C94 C151 110.05(16) . . ?
C78 C94 H94 107.7 . . ?
C166 C94 H94 107.7 . . ?
C151 C94 H94 107.7 . . ?
C57 C95 H95A 109.5 . . ?
C57 C95 H95B 109.5 . . ?
H95A C95 H95B 109.5 . . ?
C57 C95 H95C 109.5 . . ?
H95A C95 H95C 109.5 . . ?
H95B C95 H95C 109.5 . . ?
C126 C96 C56 118.66(16) . . ?
C126 C96 C103 119.81(16) . . ?
C56 C96 C103 121.47(16) . . ?
C62 C97 C105 122.78(17) . . ?
C62 C97 H97 118.6 . . ?
C105 C97 H97 118.6 . . ?
C64 C98 C120 113.69(15) . . ?
C64 C98 C167 110.10(16) . . ?
C120 C98 C167 110.37(17) . . ?
C64 C98 H98 107.5 . . ?
C120 C98 H98 107.5 . . ?
C167 C98 H98 107.5 . . ?
C134 C99 C53 118.46(17) . . ?
C134 C99 C102 120.17(16) . . ?
C53 C99 C102 121.33(15) . . ?
C160 C100 C16 122.14(19) . . ?
C160 C100 H100 118.9 . . ?
C16 C100 H100 118.9 . . ?
C66 C101 C32 118.85(16) . . ?
C66 C101 H101 120.6 . . ?
C32 C101 H101 120.6 . . ?
C99 C102 C141 114.43(17) . . ?
C99 C102 C153 110.97(15) . . ?
C141 C102 C153 108.66(15) . . ?
C99 C102 H102 107.5 . . ?
C141 C102 H102 107.5 . . ?
C153 C102 H102 107.5 . . ?
C96 C103 C149 110.94(15) . . ?
C96 C103 C111 114.42(17) . . ?
C149 C103 C111 108.72(16) . . ?
C96 C103 H103 107.5 . . ?
C149 C103 H103 107.5 . . ?
C111 C103 H103 107.5 . . ?
C64 C104 C22 122.05(16) . . ?
C64 C104 H104 119.0 . . ?
C22 C104 H104 119.0 . . ?
C65 C105 C97 117.27(16) . . ?
C65 C105 C2_8 117.8(3) . . ?
C97 C105 C2_8 124.9(3) . . ?
C65 C105 C2_5 125.5(3) . . ?
C97 C105 C2_5 117.2(3) . . ?
C70 C106 C113 119.18(16) . . ?
C70 C106 H106 120.4 . . ?
C113 C106 H106 120.4 . . ?
C80 C107 C12 118.94(15) . . ?
C80 C107 H107 120.5 . . ?
C12 C107 H107 120.5 . . ?
C24 C108 C51 118.95(15) . . ?
C24 C108 H108 120.5 . . ?
C51 C108 H108 120.5 . . ?
C157 C109 C86 118.68(19) . . ?
C157 C109 C145 120.08(18) . . ?
C86 C109 C145 121.15(17) . . ?
C121 C110 C147 112.18(18) . . ?
C121 C110 C175 111.11(17) . . ?
C147 C110 C175 110.61(18) . . ?
C121 C110 H110 107.6 . . ?
C147 C110 H110 107.6 . . ?
C175 C110 H110 107.6 . . ?
C103 C111 H11A 109.5 . . ?
C103 C111 H11B 109.5 . . ?
H11A C111 H11B 109.5 . . ?
C103 C111 H11C 109.5 . . ?
H11A C111 H11C 109.5 . . ?
H11B C111 H11C 109.5 . . ?
C87 C112 C123 113.64(17) . . ?
C87 C112 C165 110.36(17) . . ?
C123 C112 C165 108.70(16) . . ?
C87 C112 H112 108.0 . . ?
C123 C112 H112 108.0 . . ?
C165 C112 H112 108.0 . . ?
C106 C113 C67 121.05(17) . . ?
C106 C113 H113 119.5 . . ?
C67 C113 H113 119.5 . . ?
C90 C114 C132 121.08(17) . . ?
C90 C114 H114 119.5 . . ?
C132 C114 H114 119.5 . . ?
C118 C115 H11D 109.5 . . ?
C118 C115 H11E 109.5 . . ?
H11D C115 H11E 109.5 . . ?
C118 C115 H11F 109.5 . . ?
H11D C115 H11F 109.5 . . ?
H11E C115 H11F 109.5 . . ?
C77 C116 C163 111.42(15) . . ?
C77 C116 C152 111.29(16) . . ?
C163 C116 C152 110.35(17) . . ?
C77 C116 H116 107.9 . . ?
C163 C116 H116 107.9 . . ?
C152 C116 H116 107.9 . . ?
C38 C117 H11G 109.5 . . ?
C38 C117 H11H 109.5 . . ?
H11G C117 H11H 109.5 . . ?
C38 C117 H11I 109.5 . . ?
H11G C117 H11I 109.5 . . ?
H11H C117 H11I 109.5 . . ?
C88 C118 C161 114.26(15) . . ?
C88 C118 C115 112.91(15) . . ?
C161 C118 C115 109.37(16) . . ?
C88 C118 H118 106.6 . . ?
C161 C118 H118 106.6 . . ?
C115 C118 H118 106.6 . . ?
C35 C119 H11J 109.5 . . ?
C35 C119 H11K 109.5 . . ?
H11J C119 H11K 109.5 . . ?
C35 C119 H11L 109.5 . . ?
H11J C119 H11L 109.5 . . ?
H11K C119 H11L 109.5 . . ?
C98 C120 H12A 109.5 . . ?
C98 C120 H12B 109.5 . . ?
H12A C120 H12B 109.5 . . ?
C98 C120 H12C 109.5 . . ?
H12A C120 H12C 109.5 . . ?
H12B C120 H12C 109.5 . . ?
C156 C121 C86 119.00(18) . . ?
C156 C121 C110 118.54(18) . . ?
C86 C121 C110 122.46(17) . . ?
C81 C122 C31 119.10(15) . . ?
C81 C122 H122 120.4 . . ?
C31 C122 H122 120.4 . . ?
C112 C123 H12D 109.5 . . ?
C112 C123 H12E 109.5 . . ?
H12D C123 H12E 109.5 . . ?
C112 C123 H12F 109.5 . . ?
H12D C123 H12F 109.5 . . ?
H12E C123 H12F 109.5 . . ?
C26 C124 C143 113.37(17) . . ?
C26 C124 C146 110.38(15) . . ?
C143 C124 C146 109.01(16) . . ?
C26 C124 H124 108.0 . . ?
C143 C124 H124 108.0 . . ?
C146 C124 H124 108.0 . . ?
C136 C126 C96 122.44(17) . . ?
C136 C126 H126 118.8 . . ?
C96 C126 H126 118.8 . . ?
C150 C127 C52 122.26(18) . . ?
C150 C127 H127 118.9 . . ?
C52 C127 H127 118.9 . . ?
C71 C128 H12G 109.5 . . ?
C71 C128 H12H 109.5 . . ?
H12G C128 H12H 109.5 . . ?
C71 C128 H12I 109.5 . . ?
H12G C128 H12I 109.5 . . ?
H12H C128 H12I 109.5 . . ?
C150 C129 C69 122.01(18) . . ?
C150 C129 H129 119.0 . . ?
C69 C129 H129 119.0 . . ?
C73 C130 H13A 109.5 . . ?
C73 C130 H13B 109.5 . . ?
H13A C130 H13B 109.5 . . ?
C73 C130 H13C 109.5 . . ?
H13A C130 H13C 109.5 . . ?
H13B C130 H13C 109.5 . . ?
C91 C131 H13D 109.5 . . ?
C91 C131 H13E 109.5 . . ?
H13D C131 H13E 109.5 . . ?
C91 C131 H13F 109.5 . . ?
H13D C131 H13F 109.5 . . ?
H13E C131 H13F 109.5 . . ?
C114 C132 C29 119.81(17) . . ?
C114 C132 H132 120.1 . . ?
C29 C132 H132 120.1 . . ?
C144 C133 C75 121.42(17) . . ?
C144 C133 H133 119.3 . . ?
C75 C133 H133 119.3 . . ?
C148 C134 C99 122.30(18) . . ?
C148 C134 H134 118.8 . . ?
C99 C134 H134 118.8 . . ?
C49 C135 H13G 109.5 . . ?
C49 C135 H13H 109.5 . . ?
H13G C135 H13H 109.5 . . ?
C49 C135 H13I 109.5 . . ?
H13G C135 H13I 109.5 . . ?
H13H C135 H13I 109.5 . . ?
C126 C136 C50 117.83(17) . . ?
C126 C136 C177 119.94(17) . . ?
C50 C136 C177 122.20(18) . . ?
C79 C137 H13J 109.5 . . ?
C79 C137 H13K 109.5 . . ?
H13J C137 H13K 109.5 . . ?
C79 C137 H13L 109.5 . . ?
H13J C137 H13L 109.5 . . ?
H13K C137 H13L 109.5 . . ?
C35 C138 H13M 109.5 . . ?
C35 C138 H13N 109.5 . . ?
H13M C138 H13N 109.5 . . ?
C35 C138 H13O 109.5 . . ?
H13M C138 H13O 109.5 . . ?
H13N C138 H13O 109.5 . . ?
C61 C139 H13P 109.5 . . ?
C61 C139 H13Q 109.5 . . ?
H13P C139 H13Q 109.5 . . ?
C61 C139 H13R 109.5 . . ?
H13P C139 H13R 109.5 . . ?
H13Q C139 H13R 109.5 . . ?
C71 C140 H14A 109.5 . . ?
C71 C140 H14B 109.5 . . ?
H14A C140 H14B 109.5 . . ?
C71 C140 H14C 109.5 . . ?
H14A C140 H14C 109.5 . . ?
H14B C140 H14C 109.5 . . ?
C102 C141 H14D 109.5 . . ?
C102 C141 H14E 109.5 . . ?
H14D C141 H14E 109.5 . . ?
C102 C141 H14F 109.5 . . ?
H14D C141 H14F 109.5 . . ?
H14E C141 H14F 109.5 . . ?
C63 C142 H14G 109.5 . . ?
C63 C142 H14H 109.5 . . ?
H14G C142 H14H 109.5 . . ?
C63 C142 H14I 109.5 . . ?
H14G C142 H14I 109.5 . . ?
H14H C142 H14I 109.5 . . ?
C124 C143 H14J 109.5 . . ?
C124 C143 H14K 109.5 . . ?
H14J C143 H14K 109.5 . . ?
C124 C143 H14L 109.5 . . ?
H14J C143 H14L 109.5 . . ?
H14K C143 H14L 109.5 . . ?
C133 C144 C83 119.17(17) . . ?
C133 C144 H144 120.4 . . ?
C83 C144 H144 120.4 . . ?
C109 C145 C184 110.6(2) . . ?
C109 C145 C168 114.45(19) . . ?
C184 C145 C168 108.38(19) . . ?
C109 C145 H145 107.7 . . ?
C184 C145 H145 107.7 . . ?
C168 C145 H145 107.7 . . ?
C124 C146 H14M 109.5 . . ?
C124 C146 H14N 109.5 . . ?
H14M C146 H14N 109.5 . . ?
C124 C146 H14O 109.5 . . ?
H14M C146 H14O 109.5 . . ?
H14N C146 H14O 109.5 . . ?
C110 C147 H14P 109.5 . . ?
C110 C147 H14Q 109.5 . . ?
H14P C147 H14Q 109.5 . . ?
C110 C147 H14R 109.5 . . ?
H14P C147 H14R 109.5 . . ?
H14Q C147 H14R 109.5 . . ?
C134 C148 C89 118.22(17) . . ?
C134 C148 C2_2 116.2(3) . . ?
C89 C148 C2_2 125.5(3) . . ?
C134 C148 C2_1 124.8(3) . . ?
C89 C148 C2_1 117.0(4) . . ?
C103 C149 H14S 109.5 . . ?
C103 C149 H14T 109.5 . . ?
H14S C149 H14T 109.5 . . ?
C103 C149 H14U 109.5 . . ?
H14S C149 H14U 109.5 . . ?
H14T C149 H14U 109.5 . . ?
C129 C150 C127 118.25(18) . . ?
C129 C150 C170 120.00(19) . . ?
C127 C150 C170 121.7(2) . . ?
C94 C151 H15A 109.5 . . ?
C94 C151 H15B 109.5 . . ?
H15A C151 H15B 109.5 . . ?
C94 C151 H15C 109.5 . . ?
H15A C151 H15C 109.5 . . ?
H15B C151 H15C 109.5 . . ?
C116 C152 H15D 109.5 . . ?
C116 C152 H15E 109.5 . . ?
H15D C152 H15E 109.5 . . ?
C116 C152 H15F 109.5 . . ?
H15D C152 H15F 109.5 . . ?
H15E C152 H15F 109.5 . . ?
C102 C153 H15G 109.5 . . ?
C102 C153 H15H 109.5 . . ?
H15G C153 H15H 109.5 . . ?
C102 C153 H15I 109.5 . . ?
H15G C153 H15I 109.5 . . ?
H15H C153 H15I 109.5 . . ?
C91 C154 H15P 109.5 . . ?
C91 C154 H15Q 109.5 . . ?
H15P C154 H15Q 109.5 . . ?
C91 C154 H15R 109.5 . . ?
H15P C154 H15R 109.5 . . ?
H15Q C154 H15R 109.5 . . ?
C63 C155 H15J 109.5 . . ?
C63 C155 H15K 109.5 . . ?
H15J C155 H15K 109.5 . . ?
C63 C155 H15L 109.5 . . ?
H15J C155 H15L 109.5 . . ?
H15K C155 H15L 109.5 . . ?
C169 C156 C121 122.2(2) . . ?
C169 C156 H156 118.9 . . ?
C121 C156 H156 118.9 . . ?
C169 C157 C109 121.93(19) . . ?
C169 C157 H157 119.0 . . ?
C109 C157 H157 119.0 . . ?
C79 C158 H15M 109.5 . . ?
C79 C158 H15N 109.5 . . ?
H15M C158 H15N 109.5 . . ?
C79 C158 H15O 109.5 . . ?
H15M C158 H15O 109.5 . . ?
H15N C158 H15O 109.5 . . ?
C160 C159 C87 122.14(19) . . ?
C160 C159 H159 118.9 . . ?
C87 C159 H159 118.9 . . ?
C159 C160 C100 118.62(18) . . ?
C159 C160 C2_6 117.2(2) . . ?
C100 C160 C2_6 124.2(2) . . ?
C159 C160 C2_7 139.9(4) . . ?
C100 C160 C2_7 100.4(4) . . ?
C118 C161 H16A 109.5 . . ?
C118 C161 H16B 109.5 . . ?
H16A C161 H16B 109.5 . . ?
C118 C161 H16C 109.5 . . ?
H16A C161 H16C 109.5 . . ?
H16B C161 H16C 109.5 . . ?
C57 C162 H16D 109.5 . . ?
C57 C162 H16E 109.5 . . ?
H16D C162 H16E 109.5 . . ?
C57 C162 H16F 109.5 . . ?
H16D C162 H16F 109.5 . . ?
H16E C162 H16F 109.5 . . ?
C116 C163 H16G 109.5 . . ?
C116 C163 H16H 109.5 . . ?
H16G C163 H16H 109.5 . . ?
C116 C163 H16I 109.5 . . ?
H16G C163 H16I 109.5 . . ?
H16H C163 H16I 109.5 . . ?
O4 B1 C12 125.81(15) . . ?
O4 B1 Cl2 116.10(13) . . ?
C12 B1 Cl2 118.03(12) . . ?
C7 Ge2 C12 111.67(7) . . ?
C7 Ge2 C37 104.23(7) . . ?
C12 Ge2 C37 113.19(7) . . ?
C7 Ge2 C13 121.16(7) . . ?
C12 Ge2 C13 86.16(7) . . ?
C37 Ge2 C13 119.60(6) . . ?
C112 C165 H16J 109.5 . . ?
C112 C165 H16K 109.5 . . ?
H16J C165 H16K 109.5 . . ?
C112 C165 H16L 109.5 . . ?
H16J C165 H16L 109.5 . . ?
H16K C165 H16L 109.5 . . ?
C94 C166 H16M 109.5 . . ?
C94 C166 H16N 109.5 . . ?
H16M C166 H16N 109.5 . . ?
C94 C166 H16O 109.5 . . ?
H16M C166 H16O 109.5 . . ?
H16N C166 H16O 109.5 . . ?
C98 C167 H16P 109.5 . . ?
C98 C167 H16Q 109.5 . . ?
H16P C167 H16Q 109.5 . . ?
C98 C167 H16R 109.5 . . ?
H16P C167 H16R 109.5 . . ?
H16Q C167 H16R 109.5 . . ?
C145 C168 H16S 109.5 . . ?
C145 C168 H16T 109.5 . . ?
H16S C168 H16T 109.5 . . ?
C145 C168 H16U 109.5 . . ?
H16S C168 H16U 109.5 . . ?
H16T C168 H16U 109.5 . . ?
C156 C169 C157 118.22(19) . . ?
C156 C169 C190 119.6(2) . . ?
C157 C169 C190 122.2(2) . . ?
C191 C170 C182 113.0(2) . . ?
C191 C170 C150 111.7(2) . . ?
C182 C170 C150 111.83(19) . . ?
C191 C170 H170 106.6 . . ?
C182 C170 H170 106.6 . . ?
C150 C170 H170 106.6 . . ?
C49 C171 H17A 109.5 . . ?
C49 C171 H17B 109.5 . . ?
H17A C171 H17B 109.5 . . ?
C49 C171 H17C 109.5 . . ?
H17A C171 H17C 109.5 . . ?
H17B C171 H17C 109.5 . . ?
O3 B2 C31 125.70(16) . . ?
O3 B2 Cl1 116.05(14) . . ?
C31 B2 Cl1 118.20(13) . . ?
C11 Ge3 C23 103.63(7) . . ?
C11 Ge3 C31 113.50(7) . . ?
C23 Ge3 C31 113.00(7) . . ?
C11 Ge3 C40 121.42(7) . . ?
C23 Ge3 C40 118.51(7) . . ?
C31 Ge3 C40 86.41(7) . . ?
C177 C173 H17D 109.5 . . ?
C177 C173 H17E 109.5 . . ?
H17D C173 H17E 109.5 . . ?
C177 C173 H17F 109.5 . . ?
H17D C173 H17F 109.5 . . ?
H17E C173 H17F 109.5 . . ?
C181 C174 C178 113.4(2) . . ?
C181 C174 H17G 108.9 . . ?
C178 C174 H17G 108.9 . . ?
C181 C174 H17H 108.9 . . ?
C178 C174 H17H 108.9 . . ?
H17G C174 H17H 107.7 . . ?
C110 C175 H17I 109.5 . . ?
C110 C175 H17J 109.5 . . ?
H17I C175 H17J 109.5 . . ?
C110 C175 H17K 109.5 . . ?
H17I C175 H17K 109.5 . . ?
H17J C175 H17K 109.5 . . ?
C136 C177 C186 109.5(2) . . ?
C136 C177 C173 113.17(19) . . ?
C186 C177 C173 111.5(2) . . ?
C136 C177 H177 107.5 . . ?
C186 C177 H177 107.5 . . ?
C173 C177 H177 107.5 . . ?
C174 C178 C189 115.3(2) . . ?
C174 C178 H17L 108.4 . . ?
C189 C178 H17L 108.4 . . ?
C174 C178 H17M 108.4 . . ?
C189 C178 H17M 108.4 . . ?
H17L C178 H17M 107.5 . . ?
C174 C181 H18A 109.5 . . ?
C174 C181 H18B 109.5 . . ?
H18A C181 H18B 109.5 . . ?
C174 C181 H18C 109.5 . . ?
H18A C181 H18C 109.5 . . ?
H18B C181 H18C 109.5 . . ?
C170 C182 H18D 109.5 . . ?
C170 C182 H18E 109.5 . . ?
H18D C182 H18E 109.5 . . ?
C170 C182 H18F 109.5 . . ?
H18D C182 H18F 109.5 . . ?
H18E C182 H18F 109.5 . . ?
C145 C184 H18G 109.5 . . ?
C145 C184 H18H 109.5 . . ?
H18G C184 H18H 109.5 . . ?
C145 C184 H18I 109.5 . . ?
H18G C184 H18I 109.5 . . ?
H18H C184 H18I 109.5 . . ?
C177 C186 H18J 109.5 . . ?
C177 C186 H18K 109.5 . . ?
H18J C186 H18K 109.5 . . ?
C177 C186 H18L 109.5 . . ?
H18J C186 H18L 109.5 . . ?
H18K C186 H18L 109.5 . . ?
C189 C188 H18M 109.5 . . ?
C189 C188 H18N 109.5 . . ?
H18M C188 H18N 109.5 . . ?
C189 C188 H18O 109.5 . . ?
H18M C188 H18O 109.5 . . ?
H18N C188 H18O 109.5 . . ?
C178 C189 C188 111.6(3) . . ?
C178 C189 H18P 109.3 . . ?
C188 C189 H18P 109.3 . . ?
C178 C189 H18Q 109.3 . . ?
C188 C189 H18Q 109.3 . . ?
H18P C189 H18Q 108.0 . . ?
C195 C190 C192 115.1(3) . . ?
C195 C190 C169 111.8(3) . . ?
C192 C190 C169 113.6(3) . . ?
C195 C190 H190 105.1 . . ?
C192 C190 H190 105.1 . . ?
C169 C190 H190 105.1 . . ?
C170 C191 H19G 109.5 . . ?
C170 C191 H19H 109.5 . . ?
H19G C191 H19H 109.5 . . ?
C170 C191 H19I 109.5 . . ?
H19G C191 H19I 109.5 . . ?
H19H C191 H19I 109.5 . . ?
C190 C192 H19D 109.5 . . ?
C190 C192 H19E 109.5 . . ?
H19D C192 H19E 109.5 . . ?
C190 C192 H19F 109.5 . . ?
H19D C192 H19F 109.5 . . ?
H19E C192 H19F 109.5 . . ?
C190 C195 H19A 109.5 . . ?
C190 C195 H19B 109.5 . . ?
H19A C195 H19B 109.5 . . ?
C190 C195 H19C 109.5 . . ?
H19A C195 H19C 109.5 . . ?
H19B C195 H19C 109.5 . . ?
C2_1 C1_1 H1A_1 109.5 . . ?
C2_1 C1_1 H1B_1 109.5 . . ?
H1A_1 C1_1 H1B_1 109.5 . . ?
C2_1 C1_1 H1C_1 109.5 . . ?
H1A_1 C1_1 H1C_1 109.5 . . ?
H1B_1 C1_1 H1C_1 109.5 . . ?
C3_1 C2_1 C148 116.4(6) . . ?
C3_1 C2_1 C1_1 117.2(6) . . ?
C148 C2_1 C1_1 105.5(5) . . ?
C3_1 C2_1 H2_1 105.5 . . ?
C148 C2_1 H2_1 105.5 . . ?
C1_1 C2_1 H2_1 105.5 . . ?
C2_1 C3_1 H3A_1 109.5 . . ?
C2_1 C3_1 H3B_1 109.5 . . ?
H3A_1 C3_1 H3B_1 109.5 . . ?
C2_1 C3_1 H3C_1 109.5 . . ?
H3A_1 C3_1 H3C_1 109.5 . . ?
H3B_1 C3_1 H3C_1 109.5 . . ?
C2_2 C1_2 H1A_2 109.5 . . ?
C2_2 C1_2 H1B_2 109.5 . . ?
H1A_2 C1_2 H1B_2 109.5 . . ?
C2_2 C1_2 H1C_2 109.5 . . ?
H1A_2 C1_2 H1C_2 109.5 . . ?
H1B_2 C1_2 H1C_2 109.5 . . ?
C148 C2_2 C1_2 112.0(6) . . ?
C148 C2_2 C3_2 116.0(6) . . ?
C1_2 C2_2 C3_2 118.0(6) . . ?
C148 C2_2 H2_2 102.6 . . ?
C1_2 C2_2 H2_2 102.6 . . ?
C3_2 C2_2 H2_2 102.6 . . ?
C2_2 C3_2 H3A_2 109.5 . . ?
C2_2 C3_2 H3B_2 109.5 . . ?
H3A_2 C3_2 H3B_2 109.5 . . ?
C2_2 C3_2 H3C_2 109.5 . . ?
H3A_2 C3_2 H3C_2 109.5 . . ?
H3B_2 C3_2 H3C_2 109.5 . . ?
C2_3 C1_3 H1A_3 109.5 . . ?
C2_3 C1_3 H1B_3 109.5 . . ?
H1A_3 C1_3 H1B_3 109.5 . . ?
C2_3 C1_3 H1C_3 109.5 . . ?
H1A_3 C1_3 H1C_3 109.5 . . ?
H1B_3 C1_3 H1C_3 109.5 . . ?
C3_3 C2_3 C1_3 114.3(6) . . ?
C3_3 C2_3 H2A_3 108.7 . . ?
C1_3 C2_3 H2A_3 108.7 . . ?
C3_3 C2_3 H2B_3 108.7 . . ?
C1_3 C2_3 H2B_3 108.7 . . ?
H2A_3 C2_3 H2B_3 107.6 . . ?
C2_3 C3_3 C4_3 116.5(5) . . ?
C2_3 C3_3 H3A_3 108.2 . . ?
C4_3 C3_3 H3A_3 108.2 . . ?
C2_3 C3_3 H3B_3 108.2 . . ?
C4_3 C3_3 H3B_3 108.2 . . ?
H3A_3 C3_3 H3B_3 107.3 . . ?
C5_3 C4_3 C3_3 107.4(6) . . ?
C5_3 C4_3 H4A_3 110.2 . . ?
C3_3 C4_3 H4A_3 110.2 . . ?
C5_3 C4_3 H4B_3 110.2 . . ?
C3_3 C4_3 H4B_3 110.2 . . ?
H4A_3 C4_3 H4B_3 108.5 . . ?
C4_3 C5_3 H5A_3 109.5 . . ?
C4_3 C5_3 H5B_3 109.5 . . ?
H5A_3 C5_3 H5B_3 109.5 . . ?
C4_3 C5_3 H5C_3 109.5 . . ?
H5A_3 C5_3 H5C_3 109.5 . . ?
H5B_3 C5_3 H5C_3 109.5 . . ?
C2_4 C1_4 H1A_4 109.5 . . ?
C2_4 C1_4 H1B_4 109.5 . . ?
H1A_4 C1_4 H1B_4 109.5 . . ?
C2_4 C1_4 H1C_4 109.5 . . ?
H1A_4 C1_4 H1C_4 109.5 . . ?
H1B_4 C1_4 H1C_4 109.5 . . ?
C1_4 C2_4 C3_4 115.1(7) . . ?
C1_4 C2_4 H2A_4 108.5 . . ?
C3_4 C2_4 H2A_4 108.5 . . ?
C1_4 C2_4 H2B_4 108.5 . . ?
C3_4 C2_4 H2B_4 108.5 . . ?
H2A_4 C2_4 H2B_4 107.5 . . ?
C4_4 C3_4 C2_4 115.5(5) . . ?
C4_4 C3_4 H3A_4 108.4 . . ?
C2_4 C3_4 H3A_4 108.4 . . ?
C4_4 C3_4 H3B_4 108.4 . . ?
C2_4 C3_4 H3B_4 108.4 . . ?
H3A_4 C3_4 H3B_4 107.5 . . ?
C3_4 C4_4 C5_4 110.9(7) . . ?
C3_4 C4_4 H4A_4 109.5 . . ?
C5_4 C4_4 H4A_4 109.5 . . ?
C3_4 C4_4 H4B_4 109.5 . . ?
C5_4 C4_4 H4B_4 109.5 . . ?
H4A_4 C4_4 H4B_4 108.1 . . ?
C4_4 C5_4 H5A_4 109.5 . . ?
C4_4 C5_4 H5B_4 109.5 . . ?
H5A_4 C5_4 H5B_4 109.5 . . ?
C4_4 C5_4 H5C_4 109.5 . . ?
H5A_4 C5_4 H5C_4 109.5 . . ?
H5B_4 C5_4 H5C_4 109.5 . . ?
C2_5 C1_5 H1A_5 109.5 . . ?
C2_5 C1_5 H1B_5 109.5 . . ?
H1A_5 C1_5 H1B_5 109.5 . . ?
C2_5 C1_5 H1C_5 109.5 . . ?
H1A_5 C1_5 H1C_5 109.5 . . ?
H1B_5 C1_5 H1C_5 109.5 . . ?
C3_5 C2_5 C1_5 110.9(7) . . ?
C3_5 C2_5 C105 117.4(8) . . ?
C1_5 C2_5 C105 110.3(7) . . ?
C3_5 C2_5 H2_5 105.8 . . ?
C1_5 C2_5 H2_5 105.8 . . ?
C105 C2_5 H2_5 105.8 . . ?
C2_5 C3_5 H3A_5 109.5 . . ?
C2_5 C3_5 H3B_5 109.5 . . ?
H3A_5 C3_5 H3B_5 109.5 . . ?
C2_5 C3_5 H3C_5 109.5 . . ?
H3A_5 C3_5 H3C_5 109.5 . . ?
H3B_5 C3_5 H3C_5 109.5 . . ?
C2_6 C1_6 H1A_6 109.5 . . ?
C2_6 C1_6 H1B_6 109.5 . . ?
H1A_6 C1_6 H1B_6 109.5 . . ?
C2_6 C1_6 H1C_6 109.5 . . ?
H1A_6 C1_6 H1C_6 109.5 . . ?
H1B_6 C1_6 H1C_6 109.5 . . ?
C160 C2_6 C3_6 108.2(2) . . ?
C160 C2_6 C1_6 112.4(2) . . ?
C3_6 C2_6 C1_6 108.6(3) . . ?
C160 C2_6 H2_6 109.2 . . ?
C3_6 C2_6 H2_6 109.2 . . ?
C1_6 C2_6 H2_6 109.2 . . ?
C2_6 C3_6 H3A_6 109.5 . . ?
C2_6 C3_6 H3B_6 109.5 . . ?
H3A_6 C3_6 H3B_6 109.5 . . ?
C2_6 C3_6 H3C_6 109.5 . . ?
H3A_6 C3_6 H3C_6 109.5 . . ?
H3B_6 C3_6 H3C_6 109.5 . . ?
C2_7 C1_7 H1A_7 109.5 . . ?
C2_7 C1_7 H1B_7 109.5 . . ?
H1A_7 C1_7 H1B_7 109.5 . . ?
C2_7 C1_7 H1C_7 109.5 . . ?
H1A_7 C1_7 H1C_7 109.5 . . ?
H1B_7 C1_7 H1C_7 109.5 . . ?
C1_7 C2_7 C3_7 107.6(9) . . ?
C1_7 C2_7 C160 106.4(7) . . ?
C3_7 C2_7 C160 97.8(8) . . ?
C1_7 C2_7 H2_7 114.5 . . ?
C3_7 C2_7 H2_7 114.5 . . ?
C160 C2_7 H2_7 114.5 . . ?
C2_7 C3_7 H3A_7 109.5 . . ?
C2_7 C3_7 H3B_7 109.5 . . ?
H3A_7 C3_7 H3B_7 109.5 . . ?
C2_7 C3_7 H3C_7 109.5 . . ?
H3A_7 C3_7 H3C_7 109.5 . . ?
H3B_7 C3_7 H3C_7 109.5 . . ?
C2_8 C1_8 H1A_8 109.5 . . ?
C2_8 C1_8 H1B_8 109.5 . . ?
H1A_8 C1_8 H1B_8 109.5 . . ?
C2_8 C1_8 H1C_8 109.5 . . ?
H1A_8 C1_8 H1C_8 109.5 . . ?
H1B_8 C1_8 H1C_8 109.5 . . ?
C105 C2_8 C3_8 109.8(6) . . ?
C105 C2_8 C1_8 116.0(6) . . ?
C3_8 C2_8 C1_8 109.7(6) . . ?
C105 C2_8 H2_8 106.9 . . ?
C3_8 C2_8 H2_8 106.9 . . ?
C1_8 C2_8 H2_8 106.9 . . ?
C2_8 C3_8 H3A_8 109.5 . . ?
C2_8 C3_8 H3B_8 109.5 . . ?
H3A_8 C3_8 H3B_8 109.5 . . ?
C2_8 C3_8 H3C_8 109.5 . . ?
H3A_8 C3_8 H3C_8 109.5 . . ?
H3B_8 C3_8 H3C_8 109.5 . . ?

loop_
_geom_bond_atom_site_label_1
_geom_bond_atom_site_label_2
_geom_bond_distance
_geom_bond_site_symmetry_2
_geom_bond_publ_flag
Ge1 O4 1.8218(12) . ?
Ge1 C10 1.9575(16) . ?
Ge1 C13 1.9780(16) . ?
Ge1 C9 1.9811(16) . ?
Cl2 B1 1.7986(19) . ?
Cl1 B2 1.799(2) . ?
O4 B1 1.332(2) . ?
O3 B2 1.334(2) . ?
O3 Ge4 1.8191(12) . ?
Ge4 C29 1.9584(17) . ?
Ge4 C40 1.9708(17) . ?
Ge4 C27 1.9741(17) . ?
O2 C28 1.3852(19) . ?
O2 C20 1.3889(19) . ?
O1 C39 1.382(2) . ?
O1 C19 1.384(2) . ?
C7 C28 1.384(2) . ?
C7 C58 1.401(2) . ?
C7 Ge2 1.9609(16) . ?
C8 C32 1.398(2) . ?
C8 C9 1.420(2) . ?
C8 C21 1.502(2) . ?
C9 C41 1.417(2) . ?
C10 C20 1.381(2) . ?
C10 C76 1.399(2) . ?
C11 C39 1.386(2) . ?
C11 C33 1.401(2) . ?
C11 Ge3 1.9673(16) . ?
C12 C107 1.505(2) . ?
C12 B1 1.567(2) . ?
C12 Ge2 1.9994(16) . ?
C12 H12 1.0000 . ?
C13 C80 1.509(2) . ?
C13 Ge2 2.0251(16) . ?
C13 H130 1.0000 . ?
C14 C83 1.396(2) . ?
C14 C27 1.419(2) . ?
C14 C43 1.513(2) . ?
C15 C22 1.412(2) . ?
C15 C25 1.419(2) . ?
C15 C67 1.503(2) . ?
C16 C100 1.399(2) . ?
C16 C45 1.415(2) . ?
C16 C57 1.529(3) . ?
C17 C24 1.404(2) . ?
C17 C37 1.419(2) . ?
C17 C53 1.502(2) . ?
C18 C55 1.392(2) . ?
C18 C28 1.394(2) . ?
C18 C91 1.534(2) . ?
C19 C29 1.382(2) . ?
C19 C47 1.394(2) . ?
C20 C42 1.394(2) . ?
C21 C26 1.411(2) . ?
C21 C62 1.419(2) . ?
C22 C104 1.402(2) . ?
C22 C73 1.523(2) . ?
C23 C36 1.417(2) . ?
C23 C67 1.424(2) . ?
C23 Ge3 1.9938(17) . ?
C24 C108 1.383(2) . ?
C24 H24 0.9500 . ?
C25 C30 1.395(2) . ?
C25 C38 1.529(2) . ?
C26 C65 1.398(2) . ?
C26 C124 1.525(3) . ?
C27 C75 1.418(2) . ?
C29 C132 1.399(2) . ?
C30 C64 1.395(2) . ?
C30 H30 0.9500 . ?
C31 C122 1.508(2) . ?
C31 B2 1.563(3) . ?
C31 Ge3 2.0014(17) . ?
C31 H31 1.0000 . ?
C32 C101 1.388(3) . ?
C32 H32 0.9500 . ?
C33 C85 1.392(2) . ?
C33 H33 0.9500 . ?
C34 C88 1.388(2) . ?
C34 C44 1.402(2) . ?
C34 H34 0.9500 . ?
C35 C62 1.523(2) . ?
C35 C119 1.532(2) . ?
C35 C138 1.537(3) . ?
C35 H35 1.0000 . ?
C36 C70 1.403(2) . ?
C36 C56 1.505(2) . ?
C37 C74 1.414(2) . ?
C37 Ge2 2.0018(16) . ?
C38 C117 1.527(2) . ?
C38 C93 1.537(3) . ?
C38 H38 1.0000 . ?
C39 C48 1.395(2) . ?
C40 C81 1.514(2) . ?
C40 Ge3 2.0222(16) . ?
C40 H40 1.0000 . ?
C41 C66 1.404(2) . ?
C41 C68 1.507(2) . ?
C42 C72 1.397(2) . ?
C42 C91 1.530(2) . ?
C43 C44 1.406(2) . ?
C43 C46 1.420(2) . ?
C44 C61 1.514(2) . ?
C45 C87 1.412(2) . ?
C45 C74 1.499(2) . ?
C46 C60 1.390(2) . ?
C46 C71 1.525(2) . ?
C47 C90 1.393(3) . ?
C47 C79 1.523(3) . ?
C48 C92 1.392(3) . ?
C48 C79 1.535(3) . ?
C49 C69 1.527(3) . ?
C49 C171 1.530(3) . ?
C49 C135 1.537(3) . ?
C49 H49 1.0000 . ?
C50 C136 1.393(3) . ?
C50 C77 1.393(2) . ?
C50 H50 0.9500 . ?
C51 C108 1.384(2) . ?
C51 C74 1.401(2) . ?
C51 H51 0.9500 . ?
C52 C127 1.392(3) . ?
C52 C68 1.408(2) . ?
C52 C63 1.523(3) . ?
C53 C78 1.408(2) . ?
C53 C99 1.414(2) . ?
C54 C55 1.392(2) . ?
C54 C58 1.393(2) . ?
C54 H54 0.9500 . ?
C55 H55 0.9500 . ?
C56 C77 1.405(2) . ?
C56 C96 1.415(2) . ?
C57 C162 1.526(2) . ?
C57 C95 1.541(2) . ?
C57 H57 1.0000 . ?
C58 H58 0.9500 . ?
C59 C76 1.392(2) . ?
C59 C72 1.397(3) . ?
C59 H59 0.9500 . ?
C60 C88 1.399(2) . ?
C60 H60 0.9500 . ?
C61 C82 1.533(3) . ?
C61 C139 1.536(3) . ?
C61 H61 1.0000 . ?
C62 C97 1.390(2) . ?
C63 C142 1.532(3) . ?
C63 C155 1.537(3) . ?
C63 H63 1.0000 . ?
C64 C104 1.388(2) . ?
C64 C98 1.521(2) . ?
C65 C105 1.387(3) . ?
C65 H65 0.9500 . ?
C66 C101 1.383(2) . ?
C66 H66 0.9500 . ?
C67 C113 1.392(2) . ?
C68 C69 1.413(2) . ?
C69 C129 1.397(3) . ?
C70 C106 1.380(3) . ?
C70 H70 0.9500 . ?
C71 C128 1.532(2) . ?
C71 C140 1.539(3) . ?
C71 H71 1.0000 . ?
C72 H72 0.9500 . ?
C73 C84 1.531(3) . ?
C73 C130 1.541(3) . ?
C73 H73 1.0000 . ?
C75 C133 1.401(3) . ?
C75 C86 1.506(2) . ?
C76 H76 0.9500 . ?
C77 C116 1.526(2) . ?
C78 C89 1.395(3) . ?
C78 C94 1.526(3) . ?
C79 C158 1.531(2) . ?
C79 C137 1.545(3) . ?
C80 C107 1.339(3) . ?
C80 H80 0.9500 . ?
C81 C122 1.335(3) . ?
C81 H81 0.9500 . ?
C82 H82A 0.9800 . ?
C82 H82B 0.9800 . ?
C82 H82C 0.9800 . ?
C83 C144 1.389(3) . ?
C83 H83 0.9500 . ?
C84 H84A 0.9800 . ?
C84 H84B 0.9800 . ?
C84 H84C 0.9800 . ?
C85 C92 1.393(3) . ?
C85 H85 0.9500 . ?
C86 C121 1.407(3) . ?
C86 C109 1.410(3) . ?
C87 C159 1.397(3) . ?
C87 C112 1.522(3) . ?
C88 C118 1.525(2) . ?
C89 C148 1.390(3) . ?
C89 H89 0.9500 . ?
C90 C114 1.390(3) . ?
C90 H90 0.9500 . ?
C91 C154 1.532(3) . ?
C91 C131 1.544(3) . ?
C92 H92 0.9500 . ?
C93 H93A 0.9800 . ?
C93 H93B 0.9800 . ?
C93 H93C 0.9800 . ?
C94 C166 1.531(3) . ?
C94 C151 1.536(3) . ?
C94 H94 1.0000 . ?
C95 H95A 0.9800 . ?
C95 H95B 0.9800 . ?
C95 H95C 0.9800 . ?
C96 C126 1.395(3) . ?
C96 C103 1.524(2) . ?
C97 C105 1.395(3) . ?
C97 H97 0.9500 . ?
C98 C120 1.528(3) . ?
C98 C167 1.530(3) . ?
C98 H98 1.0000 . ?
C99 C134 1.396(2) . ?
C99 C102 1.524(3) . ?
C100 C160 1.395(3) . ?
C100 H100 0.9500 . ?
C101 H101 0.9500 . ?
C102 C141 1.533(3) . ?
C102 C153 1.537(3) . ?
C102 H102 1.0000 . ?
C103 C149 1.530(3) . ?
C103 C111 1.537(3) . ?
C103 H103 1.0000 . ?
C104 H104 0.9500 . ?
C105 C2_8 1.520(10) . ?
C105 C2_5 1.547(12) . ?
C106 C113 1.388(2) . ?
C106 H106 0.9500 . ?
C107 H107 0.9500 . ?
C108 H108 0.9500 . ?
C109 C157 1.397(3) . ?
C109 C145 1.523(3) . ?
C110 C121 1.519(3) . ?
C110 C147 1.535(3) . ?
C110 C175 1.535(3) . ?
C110 H110 1.0000 . ?
C111 H11A 0.9800 . ?
C111 H11B 0.9800 . ?
C111 H11C 0.9800 . ?
C112 C123 1.534(3) . ?
C112 C165 1.546(3) . ?
C112 H112 1.0000 . ?
C113 H113 0.9500 . ?
C114 C132 1.391(2) . ?
C114 H114 0.9500 . ?
C115 C118 1.534(3) . ?
C115 H11D 0.9800 . ?
C115 H11E 0.9800 . ?
C115 H11F 0.9800 . ?
C116 C163 1.531(3) . ?
C116 C152 1.534(3) . ?
C116 H116 1.0000 . ?
C117 H11G 0.9800 . ?
C117 H11H 0.9800 . ?
C117 H11I 0.9800 . ?
C118 C161 1.529(3) . ?
C118 H118 1.0000 . ?
C119 H11J 0.9800 . ?
C119 H11K 0.9800 . ?
C119 H11L 0.9800 . ?
C120 H12A 0.9800 . ?
C120 H12B 0.9800 . ?
C120 H12C 0.9800 . ?
C121 C156 1.392(3) . ?
C122 H122 0.9500 . ?
C123 H12D 0.9800 . ?
C123 H12E 0.9800 . ?
C123 H12F 0.9800 . ?
C124 C143 1.530(3) . ?
C124 C146 1.535(3) . ?
C124 H124 1.0000 . ?
C126 C136 1.388(3) . ?
C126 H126 0.9500 . ?
C127 C150 1.390(3) . ?
C127 H127 0.9500 . ?
C128 H12G 0.9800 . ?
C128 H12H 0.9800 . ?
C128 H12I 0.9800 . ?
C129 C150 1.387(3) . ?
C129 H129 0.9500 . ?
C130 H13A 0.9800 . ?
C130 H13B 0.9800 . ?
C130 H13C 0.9800 . ?
C131 H13D 0.9800 . ?
C131 H13E 0.9800 . ?
C131 H13F 0.9800 . ?
C132 H132 0.9500 . ?
C133 C144 1.383(3) . ?
C133 H133 0.9500 . ?
C134 C148 1.386(3) . ?
C134 H134 0.9500 . ?
C135 H13G 0.9800 . ?
C135 H13H 0.9800 . ?
C135 H13I 0.9800 . ?
C136 C177 1.523(3) . ?
C137 H13J 0.9800 . ?
C137 H13K 0.9800 . ?
C137 H13L 0.9800 . ?
C138 H13M 0.9800 . ?
C138 H13N 0.9800 . ?
C138 H13O 0.9800 . ?
C139 H13P 0.9800 . ?
C139 H13Q 0.9800 . ?
C139 H13R 0.9800 . ?
C140 H14A 0.9800 . ?
C140 H14B 0.9800 . ?
C140 H14C 0.9800 . ?
C141 H14D 0.9800 . ?
C141 H14E 0.9800 . ?
C141 H14F 0.9800 . ?
C142 H14G 0.9800 . ?
C142 H14H 0.9800 . ?
C142 H14I 0.9800 . ?
C143 H14J 0.9800 . ?
C143 H14K 0.9800 . ?
C143 H14L 0.9800 . ?
C144 H144 0.9500 . ?
C145 C184 1.525(4) . ?
C145 C168 1.531(3) . ?
C145 H145 1.0000 . ?
C146 H14M 0.9800 . ?
C146 H14N 0.9800 . ?
C146 H14O 0.9800 . ?
C147 H14P 0.9800 . ?
C147 H14Q 0.9800 . ?
C147 H14R 0.9800 . ?
C148 C2_2 1.510(10) . ?
C148 C2_1 1.551(9) . ?
C149 H14S 0.9800 . ?
C149 H14T 0.9800 . ?
C149 H14U 0.9800 . ?
C150 C170 1.523(3) . ?
C151 H15A 0.9800 . ?
C151 H15B 0.9800 . ?
C151 H15C 0.9800 . ?
C152 H15D 0.9800 . ?
C152 H15E 0.9800 . ?
C152 H15F 0.9800 . ?
C153 H15G 0.9800 . ?
C153 H15H 0.9800 . ?
C153 H15I 0.9800 . ?
C154 H15P 0.9800 . ?
C154 H15Q 0.9800 . ?
C154 H15R 0.9800 . ?
C155 H15J 0.9800 . ?
C155 H15K 0.9800 . ?
C155 H15L 0.9800 . ?
C156 C169 1.380(3) . ?
C156 H156 0.9500 . ?
C157 C169 1.392(3) . ?
C157 H157 0.9500 . ?
C158 H15M 0.9800 . ?
C158 H15N 0.9800 . ?
C158 H15O 0.9800 . ?
C159 C160 1.369(3) . ?
C159 H159 0.9500 . ?
C160 C2_6 1.525(3) . ?
C160 C2_7 1.666(10) . ?
C161 H16A 0.9800 . ?
C161 H16B 0.9800 . ?
C161 H16C 0.9800 . ?
C162 H16D 0.9800 . ?
C162 H16E 0.9800 . ?
C162 H16F 0.9800 . ?
C163 H16G 0.9800 . ?
C163 H16H 0.9800 . ?
C163 H16I 0.9800 . ?
C165 H16J 0.9800 . ?
C165 H16K 0.9800 . ?
C165 H16L 0.9800 . ?
C166 H16M 0.9800 . ?
C166 H16N 0.9800 . ?
C166 H16O 0.9800 . ?
C167 H16P 0.9800 . ?
C167 H16Q 0.9800 . ?
C167 H16R 0.9800 . ?
C168 H16S 0.9800 . ?
C168 H16T 0.9800 . ?
C168 H16U 0.9800 . ?
C169 C190 1.527(3) . ?
C170 C191 1.500(4) . ?
C170 C182 1.510(3) . ?
C170 H170 1.0000 . ?
C171 H17A 0.9800 . ?
C171 H17B 0.9800 . ?
C171 H17C 0.9800 . ?
C173 C177 1.526(3) . ?
C173 H17D 0.9800 . ?
C173 H17E 0.9800 . ?
C173 H17F 0.9800 . ?
C174 C181 1.516(3) . ?
C174 C178 1.517(4) . ?
C174 H17G 0.9900 . ?
C174 H17H 0.9900 . ?
C175 H17I 0.9800 . ?
C175 H17J 0.9800 . ?
C175 H17K 0.9800 . ?
C177 C186 1.525(4) . ?
C177 H177 1.0000 . ?
C178 C189 1.522(4) . ?
C178 H17L 0.9900 . ?
C178 H17M 0.9900 . ?
C181 H18A 0.9800 . ?
C181 H18B 0.9800 . ?
C181 H18C 0.9800 . ?
C182 H18D 0.9800 . ?
C182 H18E 0.9800 . ?
C182 H18F 0.9800 . ?
C184 H18G 0.9800 . ?
C184 H18H 0.9800 . ?
C184 H18I 0.9800 . ?
C186 H18J 0.9800 . ?
C186 H18K 0.9800 . ?
C186 H18L 0.9800 . ?
C188 C189 1.535(4) . ?
C188 H18M 0.9800 . ?
C188 H18N 0.9800 . ?
C188 H18O 0.9800 . ?
C189 H18P 0.9900 . ?
C189 H18Q 0.9900 . ?
C190 C195 1.454(5) . ?
C190 C192 1.486(5) . ?
C190 H190 1.0000 . ?
C191 H19G 0.9800 . ?
C191 H19H 0.9800 . ?
C191 H19I 0.9800 . ?
C192 H19D 0.9800 . ?
C192 H19E 0.9800 . ?
C192 H19F 0.9800 . ?
C195 H19A 0.9800 . ?
C195 H19B 0.9800 . ?
C195 H19C 0.9800 . ?
C1_1 C2_1 1.568(8) . ?
C1_1 H1A_1 0.9800 . ?
C1_1 H1B_1 0.9800 . ?
C1_1 H1C_1 0.9800 . ?
C2_1 C3_1 1.522(8) . ?
C2_1 H2_1 1.0000 . ?
C3_1 H3A_1 0.9800 . ?
C3_1 H3B_1 0.9800 . ?
C3_1 H3C_1 0.9800 . ?
C1_2 C2_2 1.520(9) . ?
C1_2 H1A_2 0.9800 . ?
C1_2 H1B_2 0.9800 . ?
C1_2 H1C_2 0.9800 . ?
C2_2 C3_2 1.563(9) . ?
C2_2 H2_2 1.0000 . ?
C3_2 H3A_2 0.9800 . ?
C3_2 H3B_2 0.9800 . ?
C3_2 H3C_2 0.9800 . ?
C1_3 C2_3 1.463(10) . ?
C1_3 H1A_3 0.9800 . ?
C1_3 H1B_3 0.9800 . ?
C1_3 H1C_3 0.9800 . ?
C2_3 C3_3 1.461(6) . ?
C2_3 H2A_3 0.9900 . ?
C2_3 H2B_3 0.9900 . ?
C3_3 C4_3 1.545(7) . ?
C3_3 H3A_3 0.9900 . ?
C3_3 H3B_3 0.9900 . ?
C4_3 C5_3 1.521(8) . ?
C4_3 H4A_3 0.9900 . ?
C4_3 H4B_3 0.9900 . ?
C5_3 H5A_3 0.9800 . ?
C5_3 H5B_3 0.9800 . ?
C5_3 H5C_3 0.9800 . ?
C1_4 C2_4 1.472(11) . ?
C1_4 H1A_4 0.9800 . ?
C1_4 H1B_4 0.9800 . ?
C1_4 H1C_4 0.9800 . ?
C2_4 C3_4 1.592(9) . ?
C2_4 H2A_4 0.9900 . ?
C2_4 H2B_4 0.9900 . ?
C3_4 C4_4 1.466(9) . ?
C3_4 H3A_4 0.9900 . ?
C3_4 H3B_4 0.9900 . ?
C4_4 C5_4 1.533(11) . ?
C4_4 H4A_4 0.9900 . ?
C4_4 H4B_4 0.9900 . ?
C5_4 H5A_4 0.9800 . ?
C5_4 H5B_4 0.9800 . ?
C5_4 H5C_4 0.9800 . ?
C1_5 C2_5 1.522(9) . ?
C1_5 H1A_5 0.9800 . ?
C1_5 H1B_5 0.9800 . ?
C1_5 H1C_5 0.9800 . ?
C2_5 C3_5 1.514(9) . ?
C2_5 H2_5 1.0000 . ?
C3_5 H3A_5 0.9800 . ?
C3_5 H3B_5 0.9800 . ?
C3_5 H3C_5 0.9800 . ?
C1_6 C2_6 1.534(4) . ?
C1_6 H1A_6 0.9800 . ?
C1_6 H1B_6 0.9800 . ?
C1_6 H1C_6 0.9800 . ?
C2_6 C3_6 1.532(4) . ?
C2_6 H2_6 1.0000 . ?
C3_6 H3A_6 0.9800 . ?
C3_6 H3B_6 0.9800 . ?
C3_6 H3C_6 0.9800 . ?
C1_7 C2_7 1.508(11) . ?
C1_7 H1A_7 0.9800 . ?
C1_7 H1B_7 0.9800 . ?
C1_7 H1C_7 0.9800 . ?
C2_7 C3_7 1.543(11) . ?
C2_7 H2_7 1.0000 . ?
C3_7 H3A_7 0.9800 . ?
C3_7 H3B_7 0.9800 . ?
C3_7 H3C_7 0.9800 . ?
C1_8 C2_8 1.531(7) . ?
C1_8 H1A_8 0.9800 . ?
C1_8 H1B_8 0.9800 . ?
C1_8 H1C_8 0.9800 . ?
C2_8 C3_8 1.530(8) . ?
C2_8 H2_8 1.0000 . ?
C3_8 H3A_8 0.9800 . ?
C3_8 H3B_8 0.9800 . ?
C3_8 H3C_8 0.9800 . ?
